data_7004496
loop_
_publ_author_name
'Nakamura, Setsuko'
'Ozeki, Tomoji'

_publ_section_title
;
 Guest driven rearrangements of protonation and hydrogen bonding in
 decavanadate anions as their tetraalkylammonium salts
;
_journal_issue 44
_journal_name_full 'Dalton Transactions'
_journal_page_first 6135
_journal_page_last 6140
_journal_paper_doi 10.1039/b807880g
_journal_year 2008
_chemical_formula_moiety '(C24 H52 N +)2, (H4 O28 V10 2-), 4(C4 H8 O2)'
_chemical_formula_sum 'C64 H140 N2 O36 V10'
_chemical_formula_weight 2023.18
_chemical_name_systematic
;
?
;
_space_group_IT_number 15
_symmetry_cell_setting monoclinic
_symmetry_space_group_name_Hall '-C 2yc'
_symmetry_space_group_name_H-M 'C 1 2/c 1'
_atom_sites_solution_hydrogens geom
_atom_sites_solution_primary direct
_atom_sites_solution_secondary difmap
_audit_creation_method SHELXL-97
_cell_angle_alpha 90.00
_cell_angle_beta 133.093(2)
_cell_angle_gamma 90.00
_cell_formula_units_Z 8
_cell_length_a 53.8043(8)
_cell_length_b 12.3166(2)
_cell_length_c 36.8334(8)
_cell_measurement_reflns_used 8192
_cell_measurement_temperature 93(2)
_cell_measurement_theta_max 28.39
_cell_measurement_theta_min 1.51
_cell_volume 17824.6(8)
_computing_cell_refinement 'SMART (Bruker AXS)'
_computing_data_collection 'SMART (Bruker AXS)'
_computing_data_reduction 'SAINT (Bruker AXS)'
_computing_structure_refinement 'SHELXL-97 (Sheldrick, 1997)'
_computing_structure_solution 'SHELXS-86 (Sheldrick, 1990)'
_diffrn_ambient_temperature 93(2)
_diffrn_measured_fraction_theta_full 0.991
_diffrn_measured_fraction_theta_max 0.991
_diffrn_measurement_device_type 'Bruker SMART CCD area detector system'
_diffrn_measurement_method 'oscillation method, \w scans'
_diffrn_radiation_monochromator graphite
_diffrn_radiation_source 'Rigaku Ultrax Rotating Mo Anode'
_diffrn_radiation_type MoK\a
_diffrn_radiation_wavelength 0.71073
_diffrn_reflns_av_R_equivalents 0.0596
_diffrn_reflns_av_sigmaI/netI 0.0720
_diffrn_reflns_limit_h_max 66
_diffrn_reflns_limit_h_min -71
_diffrn_reflns_limit_k_max 16
_diffrn_reflns_limit_k_min -16
_diffrn_reflns_limit_l_max 49
_diffrn_reflns_limit_l_min -33
_diffrn_reflns_number 71084
_diffrn_reflns_theta_full 28.39
_diffrn_reflns_theta_max 28.39
_diffrn_reflns_theta_min 1.51
_diffrn_standards_number 0
_exptl_absorpt_coefficient_mu 1.079
_exptl_absorpt_correction_T_max 0.8998
_exptl_absorpt_correction_T_min 0.6830
_exptl_absorpt_correction_type multi-scan
_exptl_absorpt_process_details 'sadabs (Sheldrick, 1997)'
_exptl_crystal_colour yellow
_exptl_crystal_density_diffrn 1.508
_exptl_crystal_density_method 'not measured'
_exptl_crystal_description needle
_exptl_crystal_F_000 8448
_exptl_crystal_size_max 0.25
_exptl_crystal_size_mid 0.10
_exptl_crystal_size_min 0.10
_refine_diff_density_max 2.388
_refine_diff_density_min -1.177
_refine_diff_density_rms 0.226
_refine_ls_extinction_method none
_refine_ls_goodness_of_fit_ref 1.139
_refine_ls_hydrogen_treatment constr
_refine_ls_matrix_type full
_refine_ls_number_parameters 1028
_refine_ls_number_reflns 22147
_refine_ls_number_restraints 0
_refine_ls_restrained_S_all 1.139
_refine_ls_R_factor_all 0.1495
_refine_ls_R_factor_gt 0.1286
_refine_ls_shift/su_max 0.000
_refine_ls_shift/su_mean 0.000
_refine_ls_structure_factor_coef Fsqd
_refine_ls_weighting_details 'calc w=1/[\s^2^(Fo^2^)+1506.4004P] where P=(Fo^2^+2Fc^2^)/3'
_refine_ls_weighting_scheme calc
_refine_ls_wR_factor_gt 0.3188
_refine_ls_wR_factor_ref 0.3273
_reflns_number_gt 17334
_reflns_number_total 22147
_reflns_threshold_expression >2\s(I)
_cod_data_source_file b807880g.txt
_cod_data_source_block THA-dioxane
_cod_original_cell_volume 17824.5(6)
_cod_original_sg_symbol_H-M C2/c
_cod_database_code 7004496

loop_
_symmetry_equiv_pos_as_xyz
'x, y, z'
'-x, y, -z+1/2'
'x+1/2, y+1/2, z'
'-x+1/2, y+1/2, -z+1/2'
'-x, -y, -z'
'x, -y, z-1/2'
'-x+1/2, -y+1/2, -z'
'x+1/2, -y+1/2, z-1/2'

loop_
_atom_site_label
_atom_site_type_symbol
_atom_site_fract_x
_atom_site_fract_y
_atom_site_fract_z
_atom_site_U_iso_or_equiv
_atom_site_adp_type
_atom_site_occupancy
_atom_site_symmetry_multiplicity
_atom_site_calc_flag
_atom_site_refinement_flags
_atom_site_disorder_assembly
_atom_site_disorder_group
V2A_A V 0.03899(4) 0.23135(14) 0.00447(7) 0.0170(3) Uani 1 1 d . . .
V1A_A V 0.00021(4) 0.10901(13) 0.02566(6) 0.0132(3) Uani 1 1 d . . .
V2B_A V 0.04334(4) 0.02267(14) -0.03792(6) 0.0167(3) Uani 1 1 d . . .
V3B_A V -0.07049(4) -0.02474(13) -0.06854(6) 0.0147(3) Uani 1 1 d . . .
V3A_A V -0.02935(4) 0.10085(13) -0.08840(6) 0.0149(3) Uani 1 1 d . . .
OG1_A O 0.05027(19) 0.3568(6) 0.0119(3) 0.0223(15) Uani 1 1 d . . .
OG2_A O 0.05906(19) -0.0090(7) -0.0606(3) 0.0230(16) Uani 1 1 d . . .
OF2_A O -0.10549(18) 0.0121(6) -0.1219(3) 0.0200(15) Uani 1 1 d . . .
OF1_A O -0.06441(17) 0.1401(6) -0.1412(3) 0.0199(15) Uani 1 1 d . . .
OE1_A O 0.01382(17) 0.2343(5) 0.0294(3) 0.0165(14) Uani 1 1 d . . .
OE2_A O 0.02069(18) -0.1177(6) -0.0448(3) 0.0177(14) Uani 1 1 d . . .
OD1_A O 0.05154(17) 0.1709(5) -0.0251(3) 0.0171(14) Uani 1 1 d . . .
OC3_A O -0.07403(18) -0.1692(6) -0.0652(3) 0.0184(14) Uani 1 1 d . . .
OB2_A O -0.04097(17) -0.0440(5) -0.0828(3) 0.0137(13) Uani 1 1 d . . .
OC2_A O -0.00407(19) 0.0594(6) -0.0987(3) 0.0188(14) Uani 1 1 d . . .
OC1_A O -0.00778(18) 0.2424(5) -0.0602(3) 0.0166(14) Uani 1 1 d . . .
OB1_A O -0.04429(16) 0.1208(5) -0.0480(2) 0.0125(12) Uani 1 1 d . . .
OC4_A O -0.07744(17) 0.0103(6) -0.0281(3) 0.0188(14) Uani 1 1 d . . .
OA1_A O 0.01582(16) 0.0581(5) -0.0085(2) 0.0131(12) Uani 1 1 d . . .
V2B_B V 0.18160(4) 0.21157(14) -0.12514(6) 0.0159(3) Uani 1 1 d . . .
V1A_B V 0.27577(4) 0.14553(12) 0.02932(6) 0.0110(3) Uani 1 1 d . . .
V2A_B V 0.22743(4) 0.01090(13) -0.06685(6) 0.0149(3) Uani 1 1 d . . .
V3A_B V 0.19357(4) 0.13845(13) -0.03218(6) 0.0130(3) Uani 1 1 d . . .
V3B_B V 0.24154(4) 0.27847(13) 0.06626(6) 0.0139(3) Uani 1 1 d . . .
OG2_B O 0.14677(19) 0.2344(6) -0.1816(3) 0.0204(15) Uani 1 1 d . . .
OG1_B O 0.2280(2) -0.1153(6) -0.0775(3) 0.0239(16) Uani 1 1 d . . .
OF2_B O 0.22059(19) 0.2400(6) 0.0803(3) 0.0191(14) Uani 1 1 d . . .
OF1_B O 0.17239(18) 0.0948(6) -0.0192(3) 0.0180(14) Uani 1 1 d . . .
OE2_B O 0.18995(17) 0.3530(5) -0.0912(3) 0.0157(13) Uani 1 1 d . . .
OE1_B O 0.27135(18) 0.0200(5) 0.0095(3) 0.0169(14) Uani 1 1 d . . .
OD1_B O 0.18959(18) 0.0632(6) -0.1246(3) 0.0178(14) Uani 1 1 d . . .
OC4_B O 0.28582(18) 0.2501(6) 0.1245(3) 0.0176(14) Uani 1 1 d . . .
OB1_B O 0.24324(16) 0.1307(5) 0.0403(2) 0.0132(13) Uani 1 1 d . . .
OC1_B O 0.20593(16) -0.0012(5) -0.0401(3) 0.0152(13) Uani 1 1 d . . .
OC2_B O 0.16374(17) 0.1710(6) -0.0944(3) 0.0165(14) Uani 1 1 d . . .
OB2_B O 0.20480(17) 0.2880(5) -0.0072(2) 0.0150(13) Uani 1 1 d . . .
OC3_B O 0.24458(18) 0.4216(6) 0.0729(3) 0.0182(14) Uani 1 1 d . . .
OA1_B O 0.23065(16) 0.1855(5) -0.0388(2) 0.0116(12) Uani 1 1 d . . .
N1 N 0.1154(2) 0.1025(7) 0.2399(3) 0.0188(17) Uani 1 1 d . . .
C1 C 0.1255(3) -0.0047(8) 0.2322(4) 0.0180(19) Uani 1 1 d . . .
H1A H 0.1134 -0.0104 0.1966 0.022 Uiso 1 1 calc R . .
H1B H 0.1174 -0.0649 0.2396 0.022 Uiso 1 1 calc R . .
C2 C 0.1636(3) -0.0210(9) 0.2632(4) 0.021(2) Uani 1 1 d . . .
H2A H 0.1720 0.0337 0.2540 0.025 Uiso 1 1 calc R . .
H2B H 0.1766 -0.0130 0.2990 0.025 Uiso 1 1 calc R . .
C3 C 0.1682(3) -0.1354(9) 0.2525(4) 0.024(2) Uani 1 1 d . . .
H3A H 0.1540 -0.1427 0.2162 0.029 Uiso 1 1 calc R . .
H3B H 0.1598 -0.1885 0.2621 0.029 Uiso 1 1 calc R . .
C4 C 0.2051(3) -0.1636(9) 0.2795(4) 0.025(2) Uani 1 1 d . . .
H4A H 0.2138 -0.1104 0.2703 0.030 Uiso 1 1 calc R . .
H4B H 0.2194 -0.1582 0.3159 0.030 Uiso 1 1 calc R . .
C5 C 0.2081(3) -0.2768(10) 0.2669(5) 0.033(3) Uani 1 1 d . . .
H5A H 0.1939 -0.2818 0.2306 0.040 Uiso 1 1 calc R . .
H5B H 0.1992 -0.3298 0.2759 0.040 Uiso 1 1 calc R . .
C6 C 0.2452(4) -0.3069(12) 0.2942(5) 0.040(3) Uani 1 1 d . . .
H6A H 0.2458 -0.3804 0.2847 0.060 Uiso 1 1 calc R . .
H6B H 0.2592 -0.3042 0.3302 0.060 Uiso 1 1 calc R . .
H6C H 0.2540 -0.2553 0.2852 0.060 Uiso 1 1 calc R . .
C7 C 0.1281(3) 0.1077(8) 0.2921(3) 0.0177(19) Uani 1 1 d . . .
H7A H 0.1529 0.0935 0.3171 0.021 Uiso 1 1 calc R . .
H7B H 0.1245 0.1822 0.2978 0.021 Uiso 1 1 calc R . .
C8 C 0.1107(3) 0.0270(9) 0.3003(4) 0.020(2) Uani 1 1 d . . .
H8A H 0.1194 -0.0472 0.3045 0.025 Uiso 1 1 calc R . .
H8B H 0.0858 0.0271 0.2711 0.025 Uiso 1 1 calc R . .
C9 C 0.1180(3) 0.0604(9) 0.3472(4) 0.023(2) Uani 1 1 d . . .
H9A H 0.1425 0.0489 0.3768 0.027 Uiso 1 1 calc R . .
H9B H 0.1131 0.1387 0.3453 0.027 Uiso 1 1 calc R . .
C10 C 0.0966(3) -0.0051(9) 0.3530(4) 0.026(2) Uani 1 1 d . . .
H10A H 0.0978 -0.0829 0.3477 0.031 Uiso 1 1 calc R . .
H10B H 0.1066 0.0032 0.3875 0.031 Uiso 1 1 calc R . .
C11 C 0.0599(3) 0.0280(10) 0.3180(5) 0.029(3) Uani 1 1 d . . .
H11A H 0.0500 0.0225 0.2835 0.035 Uiso 1 1 calc R . .
H11B H 0.0585 0.1050 0.3242 0.035 Uiso 1 1 calc R . .
C12 C 0.0385(4) -0.0406(12) 0.3227(5) 0.039(3) Uani 1 1 d . . .
H12A H 0.0148 -0.0153 0.2986 0.059 Uiso 1 1 calc R . .
H12B H 0.0475 -0.0335 0.3565 0.059 Uiso 1 1 calc R . .
H12C H 0.0394 -0.1169 0.3162 0.059 Uiso 1 1 calc R . .
C13 C 0.0767(3) 0.1076(9) 0.1993(4) 0.020(2) Uani 1 1 d . . .
H13A H 0.0701 0.1200 0.1671 0.024 Uiso 1 1 calc R . .
H13B H 0.0675 0.0360 0.1974 0.024 Uiso 1 1 calc R . .
C14 C 0.0600(3) 0.1938(9) 0.2058(4) 0.025(2) Uani 1 1 d . . .
H14A H 0.0665 0.2667 0.2032 0.030 Uiso 1 1 calc R . .
H14B H 0.0680 0.1871 0.2391 0.030 Uiso 1 1 calc R . .
C15 C 0.0209(3) 0.1805(10) 0.1652(5) 0.032(3) Uani 1 1 d . . .
H15A H 0.0145 0.1052 0.1653 0.039 Uiso 1 1 calc R . .
H15B H 0.0125 0.1959 0.1321 0.039 Uiso 1 1 calc R . .
C16 C 0.0047(4) 0.2616(12) 0.1765(7) 0.047(4) Uani 1 1 d . . .
H16A H 0.0127 0.2425 0.2092 0.057 Uiso 1 1 calc R . .
H16B H 0.0133 0.3353 0.1796 0.057 Uiso 1 1 calc R . .
C17 C -0.0326(4) 0.2655(15) 0.1399(7) 0.057(4) Uani 1 1 d . . .
H17A H -0.0418 0.1909 0.1325 0.068 Uiso 1 1 calc R . .
H17B H -0.0410 0.2980 0.1086 0.068 Uiso 1 1 calc R . .
C18 C -0.0451(7) 0.3351(15) 0.1605(11) 0.096(9) Uani 1 1 d . . .
H18A H -0.0700 0.3370 0.1359 0.144 Uiso 1 1 calc R . .
H18B H -0.0362 0.4091 0.1673 0.144 Uiso 1 1 calc R . .
H18C H -0.0369 0.3024 0.1914 0.144 Uiso 1 1 calc R . .
C19 C 0.1317(3) 0.2012(8) 0.2381(4) 0.021(2) Uani 1 1 d . . .
H19A H 0.1566 0.1983 0.2672 0.025 Uiso 1 1 calc R . .
H19B H 0.1230 0.2675 0.2414 0.025 Uiso 1 1 calc R . .
C20 C 0.1256(3) 0.2118(9) 0.1907(4) 0.023(2) Uani 1 1 d . . .
H20A H 0.1328 0.1445 0.1854 0.028 Uiso 1 1 calc R . .
H20B H 0.1010 0.2231 0.1614 0.028 Uiso 1 1 calc R . .
C21 C 0.1459(3) 0.3078(9) 0.1968(4) 0.024(2) Uani 1 1 d . . .
H21A H 0.1705 0.2919 0.2239 0.029 Uiso 1 1 calc R . .
H21B H 0.1408 0.3724 0.2067 0.029 Uiso 1 1 calc R . .
C22 C 0.1381(4) 0.3339(10) 0.1492(5) 0.035(3) Uani 1 1 d . . .
H22A H 0.1132 0.3428 0.1214 0.043 Uiso 1 1 calc R . .
H22B H 0.1452 0.2716 0.1411 0.043 Uiso 1 1 calc R . .
C23 C 0.1559(4) 0.4368(11) 0.1531(5) 0.039(3) Uani 1 1 d . . .
H23A H 0.1476 0.4520 0.1199 0.047 Uiso 1 1 calc R . .
H23B H 0.1489 0.4984 0.1616 0.047 Uiso 1 1 calc R . .
C24 C 0.1935(4) 0.4334(19) 0.1896(8) 0.085(8) Uani 1 1 d . . .
H24A H 0.2022 0.5029 0.1893 0.128 Uiso 1 1 calc R . .
H24B H 0.2009 0.3749 0.1808 0.128 Uiso 1 1 calc R . .
H24C H 0.2023 0.4202 0.2228 0.128 Uiso 1 1 calc R . .
N2 N 0.1167(2) 0.3499(7) -0.0281(3) 0.0166(16) Uani 1 1 d . . .
C25 C 0.1212(3) 0.3765(8) -0.0638(4) 0.0180(19) Uani 1 1 d . . .
H25A H 0.1120 0.4501 -0.0775 0.022 Uiso 1 1 calc R . .
H25B H 0.1458 0.3782 -0.0448 0.022 Uiso 1 1 calc R . .
C26 C 0.1039(3) 0.2975(8) -0.1071(4) 0.020(2) Uani 1 1 d . . .
H26A H 0.0795 0.2901 -0.1253 0.024 Uiso 1 1 calc R . .
H26B H 0.1147 0.2251 -0.0945 0.024 Uiso 1 1 calc R . .
C27 C 0.1078(3) 0.3419(10) -0.1420(4) 0.026(2) Uani 1 1 d . A .
H27A H 0.1318 0.3633 -0.1217 0.032 Uiso 1 1 calc R . .
H27B H 0.1027 0.2825 -0.1644 0.032 Uiso 1 1 calc R . .
C28 C 0.0855(5) 0.4375(11) -0.1735(6) 0.052(5) Uani 1 1 d . . .
H28A H 0.0861 0.4937 -0.1536 0.063 Uiso 0.55(3) 1 calc PR A 1
H28B H 0.0616 0.4152 -0.2017 0.063 Uiso 0.55(3) 1 calc PR A 1
H28C H 0.0943 0.4995 -0.1504 0.063 Uiso 0.45(3) 1 calc PR A 2
H28D H 0.0627 0.4208 -0.1863 0.063 Uiso 0.45(3) 1 calc PR A 2
C29A C 0.1036(8) 0.4790(18) -0.1923(9) 0.032(7) Uani 0.55(3) 1 d P A 1
H29A H 0.1283 0.4893 -0.1634 0.038 Uiso 0.55(3) 1 calc PR A 1
H29B H 0.1008 0.4237 -0.2144 0.038 Uiso 0.55(3) 1 calc PR A 1
C30A C 0.0882(7) 0.582(2) -0.2194(9) 0.039(7) Uani 0.55(3) 1 d P A 1
H30A H 0.0994 0.6076 -0.2304 0.059 Uiso 0.55(3) 1 calc PR A 1
H30B H 0.0911 0.6370 -0.1974 0.059 Uiso 0.55(3) 1 calc PR A 1
H30C H 0.0639 0.5716 -0.2483 0.059 Uiso 0.55(3) 1 calc PR A 1
C29B C 0.0796(6) 0.480(2) -0.2179(9) 0.023(6) Uani 0.45(3) 1 d P A 2
H29C H 0.0589 0.5265 -0.2395 0.027 Uiso 0.45(3) 1 calc PR A 2
H29D H 0.0770 0.4198 -0.2379 0.027 Uiso 0.45(3) 1 calc PR A 2
C30B C 0.1121(9) 0.548(3) -0.1938(12) 0.050(11) Uani 0.45(3) 1 d P A 2
H30D H 0.1105 0.5782 -0.2200 0.075 Uiso 0.45(3) 1 calc PR A 2
H30E H 0.1322 0.5010 -0.1721 0.075 Uiso 0.45(3) 1 calc PR A 2
H30F H 0.1141 0.6072 -0.1742 0.075 Uiso 0.45(3) 1 calc PR A 2
C31 C 0.1313(3) 0.4442(7) 0.0084(4) 0.0154(18) Uani 1 1 d . . .
H31A H 0.1249 0.4336 0.0278 0.019 Uiso 1 1 calc R . .
H31B H 0.1202 0.5119 -0.0111 0.019 Uiso 1 1 calc R . .
C32 C 0.1699(3) 0.4602(8) 0.0449(4) 0.020(2) Uani 1 1 d . . .
H32A H 0.1816 0.3963 0.0671 0.024 Uiso 1 1 calc R . .
H32B H 0.1771 0.4684 0.0266 0.024 Uiso 1 1 calc R . .
C33 C 0.1790(3) 0.5623(8) 0.0755(4) 0.0183(19) Uani 1 1 d . . .
H33A H 0.1693 0.6264 0.0534 0.022 Uiso 1 1 calc R . .
H33B H 0.1684 0.5577 0.0893 0.022 Uiso 1 1 calc R . .
C34 C 0.2172(3) 0.5782(9) 0.1181(4) 0.024(2) Uani 1 1 d . . .
H34A H 0.2279 0.5825 0.1046 0.029 Uiso 1 1 calc R . .
H34B H 0.2269 0.5148 0.1407 0.029 Uiso 1 1 calc R . .
C35 C 0.2252(3) 0.6814(9) 0.1474(4) 0.026(2) Uani 1 1 d . . .
H35A H 0.2170 0.7449 0.1253 0.031 Uiso 1 1 calc R . .
H35B H 0.2126 0.6796 0.1582 0.031 Uiso 1 1 calc R . .
C36 C 0.2629(3) 0.6963(11) 0.1930(5) 0.039(3) Uani 1 1 d . . .
H36A H 0.2664 0.7644 0.2097 0.058 Uiso 1 1 calc R . .
H36B H 0.2756 0.6985 0.1827 0.058 Uiso 1 1 calc R . .
H36C H 0.2711 0.6355 0.2159 0.058 Uiso 1 1 calc R . .
C37 C 0.1351(3) 0.2453(8) -0.0017(4) 0.0165(19) Uani 1 1 d . . .
H37A H 0.1585 0.2512 0.0117 0.020 Uiso 1 1 calc R . .
H37B H 0.1236 0.1861 -0.0267 0.020 Uiso 1 1 calc R . .
C38 C 0.1377(3) 0.2122(8) 0.0406(4) 0.021(2) Uani 1 1 d . . .
H38A H 0.1147 0.2092 0.0286 0.025 Uiso 1 1 calc R . .
H38B H 0.1514 0.2662 0.0678 0.025 Uiso 1 1 calc R . .
C39 C 0.1546(3) 0.1005(9) 0.0597(4) 0.021(2) Uani 1 1 d . . .
H39A H 0.1386 0.0453 0.0342 0.026 Uiso 1 1 calc R . .
H39B H 0.1750 0.1004 0.0642 0.026 Uiso 1 1 calc R . .
C40 C 0.1653(3) 0.0679(9) 0.1086(4) 0.021(2) Uani 1 1 d . . .
H40A H 0.1799 0.1258 0.1335 0.025 Uiso 1 1 calc R . .
H40B H 0.1447 0.0624 0.1035 0.025 Uiso 1 1 calc R . .
C41 C 0.1843(3) -0.0384(9) 0.1290(4) 0.027(2) Uani 1 1 d . . .
H41A H 0.2048 -0.0332 0.1339 0.032 Uiso 1 1 calc R . .
H41B H 0.1696 -0.0965 0.1044 0.032 Uiso 1 1 calc R . .
C42 C 0.1952(3) -0.0696(10) 0.1786(5) 0.032(3) Uani 1 1 d . . .
H42A H 0.2076 -0.1386 0.1904 0.049 Uiso 1 1 calc R . .
H42B H 0.1750 -0.0773 0.1738 0.049 Uiso 1 1 calc R . .
H42C H 0.2100 -0.0128 0.2033 0.049 Uiso 1 1 calc R . .
C43 C 0.0793(2) 0.3361(8) -0.0557(4) 0.0171(19) Uani 1 1 d . . .
H43A H 0.0773 0.3318 -0.0309 0.020 Uiso 1 1 calc R . .
H43B H 0.0714 0.2660 -0.0737 0.020 Uiso 1 1 calc R . .
C44 C 0.0558(3) 0.4255(8) -0.0927(4) 0.021(2) Uani 1 1 d . . .
H44A H 0.0633 0.4961 -0.0752 0.025 Uiso 1 1 calc R . .
H44B H 0.0571 0.4296 -0.1182 0.025 Uiso 1 1 calc R . .
C45 C 0.0192(3) 0.4042(10) -0.1179(5) 0.032(3) Uani 1 1 d . . .
H45A H 0.0050 0.4682 -0.1381 0.038 Uiso 1 1 calc R . .
H45B H 0.0182 0.3934 -0.0922 0.038 Uiso 1 1 calc R . .
C46 C 0.0042(4) 0.2993(12) -0.1528(9) 0.091(9) Uani 1 1 d . . .
H46A H 0.0107 0.3023 -0.1723 0.109 Uiso 1 1 calc R . .
H46B H 0.0150 0.2339 -0.1314 0.109 Uiso 1 1 calc R . .
C47 C -0.0319(5) 0.2871(15) -0.1865(8) 0.062(5) Uani 1 1 d . . .
H47A H -0.0432 0.3525 -0.2077 0.075 Uiso 1 1 calc R . .
H47B H -0.0388 0.2790 -0.1677 0.075 Uiso 1 1 calc R . .
C48 C -0.0430(6) 0.1870(14) -0.2191(6) 0.081(8) Uani 1 1 d . . .
H48A H -0.0678 0.1789 -0.2422 0.122 Uiso 1 1 calc R . .
H48B H -0.0320 0.1223 -0.1980 0.122 Uiso 1 1 calc R . .
H48C H -0.0364 0.1956 -0.2380 0.122 Uiso 1 1 calc R . .
O1 O -0.0829(2) 0.2858(6) -0.0664(3) 0.0221(16) Uani 1 1 d . . .
O2 O -0.0914(2) 0.3488(7) -0.0015(3) 0.0323(19) Uani 1 1 d . . .
C49 C -0.1135(3) 0.2618(10) -0.0775(4) 0.027(2) Uani 1 1 d . . .
H49A H -0.1234 0.1931 -0.0966 0.033 Uiso 1 1 calc R . .
H49B H -0.1303 0.3204 -0.0984 0.033 Uiso 1 1 calc R . .
C50 C -0.1065(3) 0.2512(10) -0.0303(5) 0.032(3) Uani 1 1 d . . .
H50A H -0.1281 0.2368 -0.0388 0.038 Uiso 1 1 calc R . .
H50B H -0.0910 0.1892 -0.0106 0.038 Uiso 1 1 calc R . .
C51 C -0.0603(3) 0.3700(10) 0.0102(5) 0.032(3) Uani 1 1 d . . .
H51A H -0.0441 0.3098 0.0307 0.038 Uiso 1 1 calc R . .
H51B H -0.0499 0.4377 0.0300 0.038 Uiso 1 1 calc R . .
C52 C -0.0667(3) 0.3811(8) -0.0360(4) 0.025(2) Uani 1 1 d . . .
H52A H -0.0814 0.4451 -0.0550 0.030 Uiso 1 1 calc R . .
H52B H -0.0449 0.3932 -0.0269 0.030 Uiso 1 1 calc R . .
O3 O -0.0472(2) 0.4163(6) -0.1014(3) 0.0286(18) Uani 1 1 d . . .
O4 O -0.0791(2) 0.5865(7) -0.1708(3) 0.036(2) Uani 1 1 d . . .
C53 C -0.0377(3) 0.5261(9) -0.0853(5) 0.029(2) Uani 1 1 d . . .
H53A H -0.0132 0.5296 -0.0549 0.035 Uiso 1 1 calc R . .
H53B H -0.0506 0.5542 -0.0772 0.035 Uiso 1 1 calc R . .
C54 C -0.0448(3) 0.5959(10) -0.1251(5) 0.032(3) Uani 1 1 d . . .
H54A H -0.0399 0.6726 -0.1142 0.038 Uiso 1 1 calc R . .
H54B H -0.0295 0.5740 -0.1300 0.038 Uiso 1 1 calc R . .
C55 C -0.0874(3) 0.4764(11) -0.1861(4) 0.034(3) Uani 1 1 d . . .
H55A H -0.0732 0.4487 -0.1919 0.041 Uiso 1 1 calc R . .
H55B H -0.1116 0.4712 -0.2177 0.041 Uiso 1 1 calc R . .
C56 C -0.0819(3) 0.4085(10) -0.1475(5) 0.034(3) Uani 1 1 d . . .
H56A H -0.0971 0.4334 -0.1430 0.041 Uiso 1 1 calc R . .
H56B H -0.0875 0.3318 -0.1586 0.041 Uiso 1 1 calc R . .
O5 O 0.2538(2) -0.0375(6) 0.0938(3) 0.0222(16) Uani 1 1 d . . .
O6 O 0.3198(2) -0.1153(7) 0.1754(3) 0.033(2) Uani 1 1 d . . .
C57 C 0.2655(3) -0.1380(9) 0.0908(5) 0.029(3) Uani 1 1 d . . .
H57A H 0.2553 -0.1496 0.0564 0.035 Uiso 1 1 calc R . .
H57B H 0.2584 -0.1986 0.0997 0.035 Uiso 1 1 calc R . .
C58 C 0.3035(3) -0.1362(10) 0.1257(5) 0.033(3) Uani 1 1 d . . .
H58A H 0.3114 -0.2071 0.1241 0.039 Uiso 1 1 calc R . .
H58B H 0.3102 -0.0797 0.1147 0.039 Uiso 1 1 calc R . .
C59 C 0.3076(4) -0.0129(9) 0.1772(4) 0.033(3) Uani 1 1 d . . .
H59A H 0.3143 0.0463 0.1672 0.040 Uiso 1 1 calc R . .
H59B H 0.3183 0.0013 0.2118 0.040 Uiso 1 1 calc R . .
C60 C 0.2704(4) -0.0134(10) 0.1442(5) 0.037(3) Uani 1 1 d . . .
H60A H 0.2639 -0.0682 0.1560 0.045 Uiso 1 1 calc R . .
H60B H 0.2628 0.0586 0.1454 0.045 Uiso 1 1 calc R . .
O7 O 0.1856(2) -0.1789(6) -0.0232(3) 0.0282(18) Uani 1 1 d . . .
O8 O 0.1408(2) -0.3478(7) -0.0478(3) 0.0282(17) Uani 1 1 d . . .
C61 C 0.1928(3) -0.2914(9) -0.0244(5) 0.031(3) Uani 1 1 d . . .
H61A H 0.2070 -0.3233 0.0092 0.037 Uiso 1 1 calc R . .
H61B H 0.2059 -0.2956 -0.0344 0.037 Uiso 1 1 calc R . .
C62 C 0.1602(3) -0.3559(10) -0.0607(5) 0.032(3) Uani 1 1 d . . .
H62A H 0.1468 -0.3277 -0.0948 0.038 Uiso 1 1 calc R . .
H62B H 0.1657 -0.4330 -0.0601 0.038 Uiso 1 1 calc R . .
C63 C 0.1331(3) -0.2367(10) -0.0476(5) 0.033(3) Uani 1 1 d . . .
H63A H 0.1200 -0.2322 -0.0376 0.039 Uiso 1 1 calc R . .
H63B H 0.1189 -0.2060 -0.0814 0.039 Uiso 1 1 calc R . .
C64 C 0.1657(4) -0.1720(9) -0.0116(5) 0.033(3) Uani 1 1 d . . .
H64A H 0.1600 -0.0950 -0.0124 0.040 Uiso 1 1 calc R . .
H64B H 0.1789 -0.1995 0.0226 0.040 Uiso 1 1 calc R . .

loop_
_atom_site_aniso_label
_atom_site_aniso_U_11
_atom_site_aniso_U_22
_atom_site_aniso_U_33
_atom_site_aniso_U_23
_atom_site_aniso_U_13
_atom_site_aniso_U_12
V2A_A 0.0177(8) 0.0123(7) 0.0219(8) -0.0004(6) 0.0138(7) -0.0024(6)
V1A_A 0.0157(7) 0.0095(7) 0.0171(8) 0.0004(6) 0.0123(7) 0.0013(6)
V2B_A 0.0174(8) 0.0168(8) 0.0206(8) 0.0002(6) 0.0148(7) 0.0000(6)
V3B_A 0.0134(7) 0.0130(7) 0.0170(8) 0.0006(6) 0.0102(7) -0.0002(6)
V3A_A 0.0168(8) 0.0125(7) 0.0173(8) 0.0025(6) 0.0124(7) 0.0014(6)
OG1_A 0.027(4) 0.014(3) 0.028(4) 0.001(3) 0.019(3) -0.005(3)
OG2_A 0.024(4) 0.030(4) 0.025(4) 0.001(3) 0.021(3) 0.004(3)
OF2_A 0.016(3) 0.018(3) 0.025(4) 0.000(3) 0.014(3) 0.001(3)
OF1_A 0.014(3) 0.016(3) 0.022(4) 0.001(3) 0.010(3) -0.005(3)
OE1_A 0.016(3) 0.012(3) 0.016(3) 0.000(3) 0.009(3) 0.001(3)
OE2_A 0.020(3) 0.016(3) 0.020(3) 0.000(3) 0.015(3) 0.004(3)
OD1_A 0.017(3) 0.012(3) 0.020(3) 0.002(3) 0.012(3) -0.001(3)
OC3_A 0.017(3) 0.019(3) 0.019(3) -0.002(3) 0.012(3) -0.003(3)
OB2_A 0.021(3) 0.009(3) 0.021(3) 0.002(3) 0.018(3) -0.001(2)
OC2_A 0.025(4) 0.018(3) 0.021(4) 0.001(3) 0.018(3) 0.002(3)
OC1_A 0.024(4) 0.005(3) 0.020(3) 0.000(3) 0.015(3) 0.000(3)
OB1_A 0.017(3) 0.012(3) 0.014(3) -0.003(2) 0.013(3) -0.002(2)
OC4_A 0.016(3) 0.023(4) 0.025(4) 0.001(3) 0.017(3) -0.002(3)
OA1_A 0.014(3) 0.010(3) 0.015(3) -0.001(2) 0.010(3) -0.001(2)
V2B_B 0.0155(8) 0.0176(8) 0.0130(7) -0.0030(6) 0.0092(7) -0.0019(6)
V1A_B 0.0132(7) 0.0082(7) 0.0125(7) -0.0006(5) 0.0091(6) 0.0006(5)
V2A_B 0.0203(8) 0.0098(7) 0.0178(8) -0.0047(6) 0.0143(7) -0.0019(6)
V3A_B 0.0143(7) 0.0101(7) 0.0166(7) -0.0006(6) 0.0114(7) -0.0005(6)
V3B_B 0.0187(8) 0.0125(7) 0.0146(7) -0.0027(6) 0.0130(7) -0.0008(6)
OG2_B 0.022(4) 0.023(4) 0.016(3) -0.003(3) 0.013(3) 0.002(3)
OG1_B 0.037(4) 0.007(3) 0.035(4) -0.004(3) 0.028(4) -0.001(3)
OF2_B 0.025(4) 0.016(3) 0.024(4) -0.001(3) 0.020(3) -0.001(3)
OF1_B 0.019(3) 0.016(3) 0.024(4) -0.001(3) 0.017(3) -0.001(3)
OE2_B 0.016(3) 0.012(3) 0.020(3) 0.007(3) 0.013(3) 0.004(3)
OE1_B 0.024(4) 0.008(3) 0.024(4) -0.006(3) 0.018(3) -0.005(3)
OD1_B 0.020(3) 0.016(3) 0.015(3) -0.005(3) 0.011(3) -0.003(3)
OC4_B 0.021(3) 0.014(3) 0.022(4) 0.000(3) 0.016(3) 0.000(3)
OB1_B 0.016(3) 0.011(3) 0.017(3) 0.000(2) 0.013(3) -0.001(2)
OC1_B 0.013(3) 0.010(3) 0.022(3) -0.004(3) 0.012(3) -0.002(2)
OC2_B 0.012(3) 0.015(3) 0.019(3) -0.006(3) 0.009(3) -0.003(3)
OB2_B 0.020(3) 0.015(3) 0.017(3) -0.004(3) 0.015(3) -0.002(3)
OC3_B 0.019(3) 0.016(3) 0.022(4) -0.001(3) 0.015(3) 0.001(3)
OA1_B 0.016(3) 0.014(3) 0.008(3) -0.003(2) 0.010(3) -0.002(2)
N1 0.025(4) 0.023(4) 0.017(4) 0.006(3) 0.017(4) 0.002(4)
C1 0.020(5) 0.021(5) 0.017(5) 0.004(4) 0.014(4) 0.001(4)
C2 0.022(5) 0.018(5) 0.024(5) 0.006(4) 0.016(4) 0.004(4)
C3 0.029(6) 0.024(5) 0.023(5) 0.003(4) 0.019(5) 0.002(4)
C4 0.030(6) 0.023(5) 0.025(5) 0.011(4) 0.020(5) 0.010(4)
C5 0.039(7) 0.026(6) 0.050(8) 0.010(5) 0.036(7) 0.010(5)
C6 0.045(8) 0.038(7) 0.047(8) 0.015(6) 0.035(7) 0.018(6)
C7 0.026(5) 0.016(4) 0.013(4) 0.005(4) 0.013(4) 0.003(4)
C8 0.023(5) 0.023(5) 0.014(4) 0.006(4) 0.012(4) 0.007(4)
C9 0.027(5) 0.028(5) 0.010(4) 0.002(4) 0.011(4) 0.000(4)
C10 0.038(6) 0.021(5) 0.020(5) 0.009(4) 0.021(5) 0.005(5)
C11 0.027(6) 0.029(6) 0.039(7) 0.008(5) 0.026(6) 0.002(5)
C12 0.049(8) 0.043(8) 0.042(7) 0.002(6) 0.037(7) -0.005(6)
C13 0.020(5) 0.022(5) 0.016(5) 0.010(4) 0.012(4) 0.005(4)
C14 0.033(6) 0.024(5) 0.027(6) 0.007(4) 0.024(5) 0.007(5)
C15 0.036(6) 0.032(6) 0.036(7) 0.019(5) 0.027(6) 0.020(5)
C16 0.044(8) 0.037(7) 0.082(12) 0.019(8) 0.052(9) 0.019(6)
C17 0.048(9) 0.056(10) 0.063(11) 0.017(9) 0.036(9) 0.015(8)
C18 0.16(2) 0.041(10) 0.21(3) 0.034(14) 0.18(2) 0.033(12)
C19 0.033(6) 0.013(4) 0.023(5) 0.001(4) 0.021(5) 0.003(4)
C20 0.029(5) 0.023(5) 0.021(5) 0.007(4) 0.019(5) 0.001(4)
C21 0.025(5) 0.019(5) 0.026(5) 0.005(4) 0.017(5) 0.001(4)
C22 0.048(8) 0.024(6) 0.035(7) -0.004(5) 0.028(6) -0.014(5)
C23 0.044(8) 0.037(7) 0.034(7) 0.011(6) 0.026(6) -0.005(6)
C24 0.042(9) 0.103(17) 0.089(15) 0.061(13) 0.036(10) 0.006(10)
N2 0.019(4) 0.015(4) 0.018(4) -0.001(3) 0.014(4) 0.001(3)
C25 0.022(5) 0.019(5) 0.021(5) 0.001(4) 0.018(4) 0.000(4)
C26 0.024(5) 0.018(5) 0.018(5) 0.003(4) 0.015(4) 0.004(4)
C27 0.032(6) 0.033(6) 0.029(6) -0.009(5) 0.026(5) -0.011(5)
C28 0.121(15) 0.026(6) 0.051(9) 0.011(6) 0.075(11) 0.010(8)
C29A 0.06(2) 0.023(12) 0.029(13) -0.001(9) 0.039(15) 0.004(11)
C30A 0.052(17) 0.031(13) 0.021(12) 0.005(9) 0.019(12) 0.004(11)
C29B 0.011(12) 0.035(14) 0.013(11) 0.011(10) 0.004(10) 0.010(9)
C30B 0.05(2) 0.031(17) 0.033(17) 0.014(14) 0.016(17) -0.008(15)
C31 0.024(5) 0.008(4) 0.022(5) -0.003(3) 0.018(4) -0.001(3)
C32 0.019(5) 0.018(5) 0.022(5) -0.003(4) 0.013(4) -0.003(4)
C33 0.023(5) 0.012(4) 0.026(5) -0.002(4) 0.019(5) 0.001(4)
C34 0.018(5) 0.023(5) 0.025(5) -0.007(4) 0.012(5) -0.004(4)
C35 0.030(6) 0.021(5) 0.030(6) -0.004(4) 0.022(5) -0.002(4)
C36 0.032(7) 0.028(6) 0.032(7) -0.013(5) 0.012(6) -0.009(5)
C37 0.021(5) 0.015(4) 0.021(5) 0.005(4) 0.017(4) 0.004(4)
C38 0.023(5) 0.018(5) 0.027(5) 0.000(4) 0.019(5) 0.002(4)
C39 0.024(5) 0.022(5) 0.024(5) 0.003(4) 0.018(5) 0.001(4)
C40 0.021(5) 0.026(5) 0.021(5) 0.001(4) 0.017(4) 0.000(4)
C41 0.037(6) 0.018(5) 0.026(6) 0.007(4) 0.022(5) 0.000(4)
C42 0.043(7) 0.026(6) 0.035(7) 0.009(5) 0.030(6) 0.001(5)
C43 0.015(4) 0.018(5) 0.024(5) 0.000(4) 0.016(4) 0.001(4)
C44 0.028(5) 0.014(5) 0.024(5) 0.002(4) 0.019(5) 0.001(4)
C45 0.019(5) 0.033(6) 0.033(6) 0.011(5) 0.014(5) 0.003(5)
C46 0.036(8) 0.015(6) 0.121(18) 0.018(9) 0.015(10) -0.001(6)
C47 0.066(11) 0.050(10) 0.080(13) 0.013(9) 0.053(11) 0.004(9)
C48 0.108(17) 0.038(9) 0.031(8) -0.004(7) 0.021(10) 0.012(10)
O1 0.032(4) 0.012(3) 0.032(4) -0.007(3) 0.026(4) 0.001(3)
O2 0.049(5) 0.023(4) 0.048(5) -0.005(4) 0.042(5) 0.007(4)
C49 0.022(5) 0.030(6) 0.031(6) -0.007(5) 0.018(5) 0.001(4)
C50 0.044(7) 0.023(6) 0.050(8) 0.000(5) 0.041(7) 0.004(5)
C51 0.042(7) 0.028(6) 0.030(6) -0.005(5) 0.026(6) 0.001(5)
C52 0.035(6) 0.013(5) 0.031(6) -0.002(4) 0.025(5) -0.002(4)
O3 0.029(4) 0.020(4) 0.026(4) 0.006(3) 0.015(4) 0.010(3)
O4 0.046(5) 0.030(5) 0.036(5) 0.015(4) 0.030(5) 0.014(4)
C53 0.034(6) 0.019(5) 0.030(6) 0.006(5) 0.020(5) 0.004(5)
C54 0.041(7) 0.028(6) 0.038(7) 0.009(5) 0.031(6) 0.006(5)
C55 0.035(7) 0.038(7) 0.020(5) 0.002(5) 0.015(5) 0.010(5)
C56 0.026(6) 0.029(6) 0.031(6) -0.006(5) 0.014(5) 0.004(5)
O5 0.032(4) 0.012(3) 0.025(4) 0.006(3) 0.021(4) 0.009(3)
O6 0.042(5) 0.025(4) 0.024(4) 0.008(3) 0.019(4) 0.014(4)
C57 0.045(7) 0.009(4) 0.040(7) 0.004(4) 0.032(6) 0.007(4)
C58 0.045(7) 0.025(6) 0.034(6) 0.001(5) 0.029(6) 0.010(5)
C59 0.058(8) 0.018(5) 0.023(6) 0.003(4) 0.028(6) 0.012(5)
C60 0.063(9) 0.025(6) 0.028(6) 0.009(5) 0.033(7) 0.022(6)
O7 0.040(5) 0.012(3) 0.049(5) 0.001(3) 0.037(4) 0.002(3)
O8 0.030(4) 0.023(4) 0.037(5) 0.002(3) 0.025(4) -0.002(3)
C61 0.029(6) 0.012(5) 0.045(7) -0.001(5) 0.023(6) -0.002(4)
C62 0.032(6) 0.026(6) 0.037(7) -0.001(5) 0.024(6) 0.006(5)
C63 0.040(7) 0.024(6) 0.051(8) 0.011(5) 0.038(7) 0.010(5)
C64 0.057(8) 0.016(5) 0.047(7) -0.009(5) 0.044(7) -0.004(5)

loop_
_atom_type_symbol
_atom_type_description
_atom_type_scat_dispersion_real
_atom_type_scat_dispersion_imag
_atom_type_scat_source
V V 0.3005 0.5294 'International Tables Vol C Tables 4.2.6.8 and 6.1.1.4'
O O 0.0106 0.0060 'International Tables Vol C Tables 4.2.6.8 and 6.1.1.4'
N N 0.0061 0.0033 'International Tables Vol C Tables 4.2.6.8 and 6.1.1.4'
C C 0.0033 0.0016 'International Tables Vol C Tables 4.2.6.8 and 6.1.1.4'
H H 0.0000 0.0000 'International Tables Vol C Tables 4.2.6.8 and 6.1.1.4'

loop_
_geom_angle_atom_site_label_1
_geom_angle_atom_site_label_2
_geom_angle_atom_site_label_3
_geom_angle
_geom_angle_site_symmetry_1
_geom_angle_site_symmetry_3
_geom_angle_publ_flag
OG1_A V2A_A OD1_A 104.4(4) . . ?
OG1_A V2A_A OC3_A 103.7(4) . 5 ?
OD1_A V2A_A OC3_A 93.9(3) . 5 ?
OG1_A V2A_A OC1_A 99.3(3) . . ?
OD1_A V2A_A OC1_A 89.7(3) . . ?
OC3_A V2A_A OC1_A 154.9(3) 5 . ?
OG1_A V2A_A OE1_A 100.9(3) . . ?
OD1_A V2A_A OE1_A 154.3(3) . . ?
OC3_A V2A_A OE1_A 84.6(3) 5 . ?
OC1_A V2A_A OE1_A 81.5(3) . . ?
OG1_A V2A_A OA1_A 171.8(3) . . ?
OD1_A V2A_A OA1_A 82.4(3) . . ?
OC3_A V2A_A OA1_A 80.2(3) 5 . ?
OC1_A V2A_A OA1_A 75.7(3) . . ?
OE1_A V2A_A OA1_A 72.1(2) . . ?
OG1_A V2A_A V3B_A 135.7(3) . 5 ?
OD1_A V2A_A V3B_A 83.3(2) . 5 ?
OC3_A V2A_A V3B_A 32.1(2) 5 5 ?
OC1_A V2A_A V3B_A 124.6(2) . 5 ?
OE1_A V2A_A V3B_A 81.98(19) . 5 ?
OA1_A V2A_A V3B_A 48.85(16) . 5 ?
OG1_A V2A_A V1A_A 131.8(3) . . ?
OD1_A V2A_A V1A_A 123.7(2) . . ?
OC3_A V2A_A V1A_A 78.3(2) 5 . ?
OC1_A V2A_A V1A_A 79.1(2) . . ?
OE1_A V2A_A V1A_A 30.95(19) . . ?
OA1_A V2A_A V1A_A 41.29(16) . . ?
V3B_A V2A_A V1A_A 60.89(5) 5 . ?
OG1_A V2A_A V2B_A 137.0(3) . . ?
OD1_A V2A_A V2B_A 32.7(2) . . ?
OC3_A V2A_A V2B_A 84.3(2) 5 . ?
OC1_A V2A_A V2B_A 85.5(2) . . ?
OE1_A V2A_A V2B_A 122.0(2) . . ?
OA1_A V2A_A V2B_A 49.97(17) . . ?
V3B_A V2A_A V2B_A 60.55(5) 5 . ?
V1A_A V2A_A V2B_A 91.11(6) . . ?
OE1_A V1A_A OE2_A 106.7(4) . 5 ?
OE1_A V1A_A OB2_A 100.9(3) . 5 ?
OE2_A V1A_A OB2_A 99.1(3) 5 5 ?
OE1_A V1A_A OA1_A 89.5(3) . . ?
OE2_A V1A_A OA1_A 162.3(3) 5 . ?
OB2_A V1A_A OA1_A 84.4(3) 5 . ?
OE1_A V1A_A OB1_A 95.3(3) . . ?
OE2_A V1A_A OB1_A 92.3(3) 5 . ?
OB2_A V1A_A OB1_A 156.5(3) 5 . ?
OA1_A V1A_A OB1_A 78.8(3) . . ?
OE1_A V1A_A OA1_A 166.1(3) . 5 ?
OE2_A V1A_A OA1_A 86.3(3) 5 5 ?
OB2_A V1A_A OA1_A 81.3(3) 5 5 ?
OA1_A V1A_A OA1_A 77.0(3) . 5 ?
OB1_A V1A_A OA1_A 78.9(3) . 5 ?
OE1_A V1A_A V2A_A 40.0(2) . . ?
OE2_A V1A_A V2A_A 146.6(3) 5 . ?
OB2_A V1A_A V2A_A 91.0(2) 5 . ?
OA1_A V1A_A V2A_A 49.80(19) . . ?
OB1_A V1A_A V2A_A 90.62(19) . . ?
OA1_A V1A_A V2A_A 126.77(19) 5 . ?
OE1_A V1A_A V3A_A 137.8(2) . 5 ?
OE2_A V1A_A V3A_A 83.3(2) 5 5 ?
OB2_A V1A_A V3A_A 37.1(2) 5 5 ?
OA1_A V1A_A V3A_A 89.51(19) . 5 ?
OB1_A V1A_A V3A_A 125.74(19) . 5 ?
OA1_A V1A_A V3A_A 46.86(18) 5 5 ?
V2A_A V1A_A V3A_A 120.95(7) . 5 ?
OE1_A V1A_A V3B_A 87.4(2) . 5 ?
OE2_A V1A_A V3B_A 137.1(3) 5 5 ?
OB2_A V1A_A V3B_A 37.9(2) 5 5 ?
OA1_A V1A_A V3B_A 48.60(19) . 5 ?
OB1_A V1A_A V3B_A 127.39(19) . 5 ?
OA1_A V1A_A V3B_A 86.23(18) 5 5 ?
V2A_A V1A_A V3B_A 59.53(5) . 5 ?
V3A_A V1A_A V3B_A 61.42(5) 5 5 ?
OG2_A V2B_A OC4_A 103.6(4) . 5 ?
OG2_A V2B_A OD1_A 104.7(4) . . ?
OC4_A V2B_A OD1_A 91.8(3) 5 . ?
OG2_A V2B_A OC2_A 101.4(3) . . ?
OC4_A V2B_A OC2_A 154.3(3) 5 . ?
OD1_A V2B_A OC2_A 87.8(3) . . ?
OG2_A V2B_A OE2_A 102.4(4) . . ?
OC4_A V2B_A OE2_A 87.0(3) 5 . ?
OD1_A V2B_A OE2_A 152.3(3) . . ?
OC2_A V2B_A OE2_A 81.6(3) . . ?
OG2_A V2B_A OA1_A 174.8(3) . . ?
OC4_A V2B_A OA1_A 78.9(3) 5 . ?
OD1_A V2B_A OA1_A 79.6(3) . . ?
OC2_A V2B_A OA1_A 75.7(3) . . ?
OE2_A V2B_A OA1_A 73.0(2) . . ?
OG2_A V2B_A V2A_A 135.9(3) . . ?
OC4_A V2B_A V2A_A 82.3(2) 5 . ?
OD1_A V2B_A V2A_A 31.2(2) . . ?
OC2_A V2B_A V2A_A 84.1(2) . . ?
OE2_A V2B_A V2A_A 121.6(2) . . ?
OA1_A V2B_A V2A_A 48.59(16) . . ?
OG2_A V2B_A V3B_A 134.7(3) . 5 ?
OC4_A V2B_A V3B_A 31.3(2) 5 5 ?
OD1_A V2B_A V3B_A 81.2(2) . 5 ?
OC2_A V2B_A V3B_A 123.8(2) . 5 ?
OE2_A V2B_A V3B_A 83.7(2) . 5 ?
OA1_A V2B_A V3B_A 48.09(16) . 5 ?
V2A_A V2B_A V3B_A 59.35(5) . 5 ?
OF2_A V3B_A OC3_A 105.8(4) . . ?
OF2_A V3B_A OC4_A 102.1(4) . . ?
OC3_A V3B_A OC4_A 95.1(3) . . ?
OF2_A V3B_A OB2_A 101.0(3) . . ?
OC3_A V3B_A OB2_A 92.3(3) . . ?
OC4_A V3B_A OB2_A 152.7(3) . . ?
OF2_A V3B_A OB1_A 98.0(3) . . ?
OC3_A V3B_A OB1_A 154.7(3) . . ?
OC4_A V3B_A OB1_A 88.0(3) . . ?
OB2_A V3B_A OB1_A 74.6(3) . . ?
OF2_A V3B_A OA1_A 171.9(3) . 5 ?
OC3_A V3B_A OA1_A 81.3(3) . 5 ?
OC4_A V3B_A OA1_A 80.8(3) . 5 ?
OB2_A V3B_A OA1_A 74.4(3) . 5 ?
OB1_A V3B_A OA1_A 74.4(2) . 5 ?
OF2_A V3B_A V2A_A 138.3(3) . 5 ?
OC3_A V3B_A V2A_A 32.8(2) . 5 ?
OC4_A V3B_A V2A_A 83.2(2) . 5 ?
OB2_A V3B_A V2A_A 89.0(2) . 5 ?
OB1_A V3B_A V2A_A 123.62(19) . 5 ?
OA1_A V3B_A V2A_A 49.18(16) 5 5 ?
OF2_A V3B_A V2B_A 133.7(3) . 5 ?
OC3_A V3B_A V2B_A 84.4(2) . 5 ?
OC4_A V3B_A V2B_A 31.6(2) . 5 ?
OB2_A V3B_A V2B_A 124.0(2) . 5 ?
OB1_A V3B_A V2B_A 85.22(18) . 5 ?
OA1_A V3B_A V2B_A 49.79(17) 5 5 ?
V2A_A V3B_A V2B_A 60.09(6) 5 5 ?
OF2_A V3B_A V1A_A 136.1(3) . 5 ?
OC3_A V3B_A V1A_A 77.6(2) . 5 ?
OC4_A V3B_A V1A_A 121.4(2) . 5 ?
OB2_A V3B_A V1A_A 35.6(2) . 5 ?
OB1_A V3B_A V1A_A 79.40(19) . 5 ?
OA1_A V3B_A V1A_A 40.65(17) 5 5 ?
V2A_A V3B_A V1A_A 59.58(5) 5 5 ?
V2B_A V3B_A V1A_A 90.09(6) 5 5 ?
OF1_A V3A_A OC2_A 105.9(4) . . ?
OF1_A V3A_A OB2_A 102.0(3) . . ?
OC2_A V3A_A OB2_A 96.4(3) . . ?
OF1_A V3A_A OC1_A 99.0(3) . . ?
OC2_A V3A_A OC1_A 96.3(3) . . ?
OB2_A V3A_A OC1_A 151.4(3) . . ?
OF1_A V3A_A OB1_A 96.9(3) . . ?
OC2_A V3A_A OB1_A 156.8(3) . . ?
OB2_A V3A_A OB1_A 74.3(3) . . ?
OC1_A V3A_A OB1_A 84.1(3) . . ?
OF1_A V3A_A OA1_A 169.2(3) . . ?
OC2_A V3A_A OA1_A 84.8(3) . . ?
OB2_A V3A_A OA1_A 77.6(3) . . ?
OC1_A V3A_A OA1_A 78.2(3) . . ?
OB1_A V3A_A OA1_A 72.5(2) . . ?
OF1_A V3A_A V1A_A 137.4(3) . 5 ?
OC2_A V3A_A V1A_A 81.0(2) . 5 ?
OB2_A V3A_A V1A_A 35.8(2) . 5 ?
OC1_A V3A_A V1A_A 122.4(2) . 5 ?
OB1_A V3A_A V1A_A 79.34(18) . 5 ?
OA1_A V3A_A V1A_A 44.22(17) . 5 ?
V1A_A OE1_A V2A_A 109.0(4) . . ?
V1A_A OE2_A V2B_A 114.1(4) 5 . ?
V2A_A OD1_A V2B_A 116.1(4) . . ?
V3B_A OC3_A V2A_A 115.2(4) . 5 ?
V1A_A OB2_A V3A_A 107.1(3) 5 . ?
V1A_A OB2_A V3B_A 106.5(3) 5 . ?
V3A_A OB2_A V3B_A 106.8(3) . . ?
V3A_A OC2_A V2B_A 114.8(4) . . ?
V3A_A OC1_A V2A_A 112.8(3) . . ?
V1A_A OB1_A V3B_A 107.9(3) . . ?
V1A_A OB1_A V3A_A 105.0(3) . . ?
V3B_A OB1_A V3A_A 97.6(3) . . ?
V3B_A OC4_A V2B_A 117.1(4) . 5 ?
V1A_A OA1_A V1A_A 103.0(3) . 5 ?
V1A_A OA1_A V3A_A 101.7(3) . . ?
V1A_A OA1_A V3A_A 88.9(2) 5 . ?
V1A_A OA1_A V3B_A 90.7(3) . 5 ?
V1A_A OA1_A V3B_A 96.2(3) 5 5 ?
V3A_A OA1_A V3B_A 165.1(3) . 5 ?
V1A_A OA1_A V2A_A 88.9(2) . . ?
V1A_A OA1_A V2A_A 168.0(3) 5 . ?
V3A_A OA1_A V2A_A 90.1(2) . . ?
V3B_A OA1_A V2A_A 82.0(2) 5 . ?
V1A_A OA1_A V2B_A 168.7(3) . . ?
V1A_A OA1_A V2B_A 86.6(2) 5 . ?
V3A_A OA1_A V2B_A 84.2(2) . . ?
V3B_A OA1_A V2B_A 82.1(2) 5 . ?
V2A_A OA1_A V2B_A 81.4(2) . . ?
OG2_B V2B_B OC4_B 103.6(4) . 7 ?
OG2_B V2B_B OD1_B 103.9(3) . . ?
OC4_B V2B_B OD1_B 92.4(3) 7 . ?
OG2_B V2B_B OC2_B 101.0(3) . . ?
OC4_B V2B_B OC2_B 154.8(3) 7 . ?
OD1_B V2B_B OC2_B 86.8(3) . . ?
OG2_B V2B_B OE2_B 102.7(3) . . ?
OC4_B V2B_B OE2_B 87.8(3) 7 . ?
OD1_B V2B_B OE2_B 152.5(3) . . ?
OC2_B V2B_B OE2_B 81.6(3) . . ?
OG2_B V2B_B OA1_B 174.3(3) . . ?
OC4_B V2B_B OA1_B 80.6(3) 7 . ?
OD1_B V2B_B OA1_B 79.5(3) . . ?
OC2_B V2B_B OA1_B 74.5(3) . . ?
OE2_B V2B_B OA1_B 73.4(2) . . ?
OG2_B V2B_B V2A_B 135.1(3) . . ?
OC4_B V2B_B V2A_B 83.9(2) 7 . ?
OD1_B V2B_B V2A_B 31.2(2) . . ?
OC2_B V2B_B V2A_B 82.5(2) . . ?
OE2_B V2B_B V2A_B 121.9(2) . . ?
OA1_B V2B_B V2A_B 48.47(16) . . ?
OG2_B V2B_B V3B_B 135.9(3) . 7 ?
OC4_B V2B_B V3B_B 32.5(2) 7 7 ?
OD1_B V2B_B V3B_B 81.0(2) . 7 ?
OC2_B V2B_B V3B_B 123.1(2) . 7 ?
OE2_B V2B_B V3B_B 84.6(2) . 7 ?
OA1_B V2B_B V3B_B 48.72(15) . 7 ?
V2A_B V2B_B V3B_B 59.67(5) . 7 ?
OE1_B V1A_B OE2_B 107.5(3) . 7 ?
OE1_B V1A_B OB2_B 99.8(3) . 7 ?
OE2_B V1A_B OB2_B 99.3(3) 7 7 ?
OE1_B V1A_B OA1_B 89.5(3) . . ?
OE2_B V1A_B OA1_B 161.4(3) 7 . ?
OB2_B V1A_B OA1_B 84.8(3) 7 . ?
OE1_B V1A_B OB1_B 96.8(3) . . ?
OE2_B V1A_B OB1_B 91.5(3) 7 . ?
OB2_B V1A_B OB1_B 156.5(3) 7 . ?
OA1_B V1A_B OB1_B 78.7(3) . . ?
OE1_B V1A_B OA1_B 166.6(3) . 7 ?
OE2_B V1A_B OA1_B 85.4(3) 7 7 ?
OB2_B V1A_B OA1_B 81.4(3) 7 7 ?
OA1_B V1A_B OA1_B 77.3(3) . 7 ?
OB1_B V1A_B OA1_B 78.7(2) . 7 ?
OE1_B V1A_B V2A_B 40.2(3) . . ?
OE2_B V1A_B V2A_B 147.6(2) 7 . ?
OB2_B V1A_B V2A_B 91.1(2) 7 . ?
OA1_B V1A_B V2A_B 49.48(18) . . ?
OB1_B V1A_B V2A_B 90.82(19) . . ?
OA1_B V1A_B V2A_B 126.71(18) 7 . ?
OE1_B V1A_B V3A_B 137.0(2) . 7 ?
OE2_B V1A_B V3A_B 83.1(2) 7 7 ?
OB2_B V1A_B V3A_B 37.4(2) 7 7 ?
OA1_B V1A_B V3A_B 89.61(19) . 7 ?
OB1_B V1A_B V3A_B 125.14(19) . 7 ?
OA1_B V1A_B V3A_B 46.51(17) 7 7 ?
V2A_B V1A_B V3A_B 120.95(7) . 7 ?
OE1_B V1A_B V3B_B 86.6(3) . 7 ?
OE2_B V1A_B V3B_B 137.1(2) 7 7 ?
OB2_B V1A_B V3B_B 37.8(2) 7 7 ?
OA1_B V1A_B V3B_B 49.15(18) . 7 ?
OB1_B V1A_B V3B_B 127.8(2) . 7 ?
OA1_B V1A_B V3B_B 86.34(17) 7 7 ?
V2A_B V1A_B V3B_B 59.67(5) . 7 ?
V3A_B V1A_B V3B_B 61.30(5) 7 7 ?
OG1_B V2A_B OD1_B 104.8(4) . . ?
OG1_B V2A_B OC3_B 104.4(4) . 7 ?
OD1_B V2A_B OC3_B 93.1(3) . 7 ?
OG1_B V2A_B OC1_B 99.6(3) . . ?
OD1_B V2A_B OC1_B 92.4(3) . . ?
OC3_B V2A_B OC1_B 153.1(3) 7 . ?
OG1_B V2A_B OE1_B 100.7(4) . . ?
OD1_B V2A_B OE1_B 154.3(3) . . ?
OC3_B V2A_B OE1_B 82.8(3) 7 . ?
OC1_B V2A_B OE1_B 81.0(3) . . ?
OG1_B V2A_B OA1_B 171.0(3) . . ?
OD1_B V2A_B OA1_B 82.8(3) . . ?
OC3_B V2A_B OA1_B 79.7(3) 7 . ?
OC1_B V2A_B OA1_B 75.0(2) . . ?
OE1_B V2A_B OA1_B 71.6(2) . . ?
OG1_B V2A_B V3B_B 135.6(3) . 7 ?
OD1_B V2A_B V3B_B 82.8(2) . 7 ?
OC3_B V2A_B V3B_B 31.3(2) 7 7 ?
OC1_B V2A_B V3B_B 124.1(2) . 7 ?
OE1_B V2A_B V3B_B 80.63(19) . 7 ?
OA1_B V2A_B V3B_B 49.15(16) . 7 ?
OG1_B V2A_B V1A_B 131.2(3) . . ?
OD1_B V2A_B V1A_B 123.9(2) . . ?
OC3_B V2A_B V1A_B 77.3(2) 7 . ?
OC1_B V2A_B V1A_B 77.8(2) . . ?
OE1_B V2A_B V1A_B 30.52(18) . . ?
OA1_B V2A_B V1A_B 41.18(16) . . ?
V3B_B V2A_B V1A_B 60.64(5) 7 . ?
OG1_B V2A_B V2B_B 137.9(3) . . ?
OD1_B V2A_B V2B_B 33.1(2) . . ?
OC3_B V2A_B V2B_B 83.5(2) 7 . ?
OC1_B V2A_B V2B_B 86.9(2) . . ?
OE1_B V2A_B V2B_B 121.35(19) . . ?
OA1_B V2A_B V2B_B 49.88(16) . . ?
V3B_B V2A_B V2B_B 60.17(5) 7 . ?
V1A_B V2A_B V2B_B 90.83(6) . . ?
OF1_B V3A_B OC2_B 105.7(4) . . ?
OF1_B V3A_B OC1_B 97.8(3) . . ?
OC2_B V3A_B OC1_B 96.3(3) . . ?
OF1_B V3A_B OB2_B 103.2(3) . . ?
OC2_B V3A_B OB2_B 96.6(3) . . ?
OC1_B V3A_B OB2_B 151.3(3) . . ?
OF1_B V3A_B OB1_B 98.6(3) . . ?
OC2_B V3A_B OB1_B 155.5(3) . . ?
OC1_B V3A_B OB1_B 83.3(3) . . ?
OB2_B V3A_B OB1_B 74.6(3) . . ?
OF1_B V3A_B OA1_B 170.5(3) . . ?
OC2_B V3A_B OA1_B 83.4(3) . . ?
OC1_B V3A_B OA1_B 77.9(3) . . ?
OB2_B V3A_B OA1_B 78.3(3) . . ?
OB1_B V3A_B OA1_B 72.5(2) . . ?
OF1_B V3A_B V1A_B 138.6(3) . 7 ?
OC2_B V3A_B V1A_B 80.5(2) . 7 ?
OC1_B V3A_B V1A_B 122.6(2) . 7 ?
OB2_B V3A_B V1A_B 35.89(19) . 7 ?
OB1_B V3A_B V1A_B 79.19(18) . 7 ?
OA1_B V3A_B V1A_B 44.70(17) . 7 ?
OF2_B V3B_B OC3_B 105.6(4) . . ?
OF2_B V3B_B OC4_B 101.7(4) . . ?
OC3_B V3B_B OC4_B 95.9(3) . . ?
OF2_B V3B_B OB2_B 101.1(3) . . ?
OC3_B V3B_B OB2_B 92.4(3) . . ?
OC4_B V3B_B OB2_B 152.5(3) . . ?
OF2_B V3B_B OB1_B 98.7(3) . . ?
OC3_B V3B_B OB1_B 154.4(3) . . ?
OC4_B V3B_B OB1_B 86.7(3) . . ?
OB2_B V3B_B OB1_B 75.0(3) . . ?
OF2_B V3B_B OA1_B 172.4(3) . 7 ?
OC3_B V3B_B OA1_B 81.1(3) . 7 ?
OC4_B V3B_B OA1_B 80.8(3) . 7 ?
OB2_B V3B_B OA1_B 74.7(2) . 7 ?
OB1_B V3B_B OA1_B 74.2(2) . 7 ?
OF2_B V3B_B V2A_B 138.3(3) . 7 ?
OC3_B V3B_B V2A_B 33.1(2) . 7 ?
OC4_B V3B_B V2A_B 83.6(2) . 7 ?
OB2_B V3B_B V2A_B 89.4(2) . 7 ?
OB1_B V3B_B V2A_B 123.01(19) . 7 ?
OA1_B V3B_B V2A_B 48.85(16) 7 7 ?
OF2_B V3B_B V2B_B 133.2(3) . 7 ?
OC3_B V3B_B V2B_B 84.9(2) . 7 ?
OC4_B V3B_B V2B_B 31.5(2) . 7 ?
OB2_B V3B_B V2B_B 124.3(2) . 7 ?
OB1_B V3B_B V2B_B 84.24(19) . 7 ?
OA1_B V3B_B V2B_B 49.84(16) 7 7 ?
V2A_B V3B_B V2B_B 60.16(5) 7 7 ?
OF2_B V3B_B V1A_B 136.3(3) . 7 ?
OC3_B V3B_B V1A_B 77.6(2) . 7 ?
OC4_B V3B_B V1A_B 121.5(2) . 7 ?
OB2_B V3B_B V1A_B 35.78(19) . 7 ?
OB1_B V3B_B V1A_B 79.41(19) . 7 ?
OA1_B V3B_B V1A_B 40.71(16) 7 7 ?
V2A_B V3B_B V1A_B 59.69(5) 7 7 ?
V2B_B V3B_B V1A_B 90.28(6) 7 7 ?
V1A_B OE2_B V2B_B 115.0(3) 7 . ?
V1A_B OE1_B V2A_B 109.3(4) . . ?
V2A_B OD1_B V2B_B 115.7(4) . . ?
V2B_B OC4_B V3B_B 115.9(4) 7 . ?
V1A_B OB1_B V3B_B 108.8(3) . . ?
V1A_B OB1_B V3A_B 105.0(3) . . ?
V3B_B OB1_B V3A_B 97.2(3) . . ?
V3A_B OC1_B V2A_B 112.8(3) . . ?
V3A_B OC2_B V2B_B 116.3(4) . . ?
V1A_B OB2_B V3A_B 106.8(3) 7 . ?
V1A_B OB2_B V3B_B 106.5(3) 7 . ?
V3A_B OB2_B V3B_B 106.5(3) . . ?
V3B_B OC3_B V2A_B 115.7(4) . 7 ?
V1A_B OA1_B V1A_B 102.7(3) . 7 ?
V1A_B OA1_B V3A_B 101.8(3) . . ?
V1A_B OA1_B V3A_B 88.8(2) 7 . ?
V1A_B OA1_B V2A_B 89.3(3) . . ?
V1A_B OA1_B V2A_B 167.8(3) 7 . ?
V3A_B OA1_B V2A_B 90.4(2) . . ?
V1A_B OA1_B V3B_B 90.1(2) . 7 ?
V1A_B OA1_B V3B_B 96.1(2) 7 7 ?
V3A_B OA1_B V3B_B 165.8(3) . 7 ?
V2A_B OA1_B V3B_B 82.0(2) . 7 ?
V1A_B OA1_B V2B_B 168.4(3) . . ?
V1A_B OA1_B V2B_B 86.2(2) 7 . ?
V3A_B OA1_B V2B_B 85.6(2) . . ?
V2A_B OA1_B V2B_B 81.6(2) . . ?
V3B_B OA1_B V2B_B 81.4(2) 7 . ?
C13 N1 C1 105.9(8) . . ?
C13 N1 C19 111.4(8) . . ?
C1 N1 C19 112.9(7) . . ?
C13 N1 C7 111.7(8) . . ?
C1 N1 C7 111.1(7) . . ?
C19 N1 C7 104.1(8) . . ?
N1 C1 C2 116.1(9) . . ?
N1 C1 H1A 108.3 . . ?
C2 C1 H1A 108.3 . . ?
N1 C1 H1B 108.3 . . ?
C2 C1 H1B 108.3 . . ?
H1A C1 H1B 107.4 . . ?
C3 C2 C1 107.4(9) . . ?
C3 C2 H2A 110.2 . . ?
C1 C2 H2A 110.2 . . ?
C3 C2 H2B 110.2 . . ?
C1 C2 H2B 110.2 . . ?
H2A C2 H2B 108.5 . . ?
C2 C3 C4 114.1(10) . . ?
C2 C3 H3A 108.7 . . ?
C4 C3 H3A 108.7 . . ?
C2 C3 H3B 108.7 . . ?
C4 C3 H3B 108.7 . . ?
H3A C3 H3B 107.6 . . ?
C5 C4 C3 111.9(10) . . ?
C5 C4 H4A 109.2 . . ?
C3 C4 H4A 109.2 . . ?
C5 C4 H4B 109.2 . . ?
C3 C4 H4B 109.2 . . ?
H4A C4 H4B 107.9 . . ?
C4 C5 C6 112.6(11) . . ?
C4 C5 H5A 109.1 . . ?
C6 C5 H5A 109.1 . . ?
C4 C5 H5B 109.1 . . ?
C6 C5 H5B 109.1 . . ?
H5A C5 H5B 107.8 . . ?
C5 C6 H6A 109.5 . . ?
C5 C6 H6B 109.5 . . ?
H6A C6 H6B 109.5 . . ?
C5 C6 H6C 109.5 . . ?
H6A C6 H6C 109.5 . . ?
H6B C6 H6C 109.5 . . ?
C8 C7 N1 114.2(8) . . ?
C8 C7 H7A 108.7 . . ?
N1 C7 H7A 108.7 . . ?
C8 C7 H7B 108.7 . . ?
N1 C7 H7B 108.7 . . ?
H7A C7 H7B 107.6 . . ?
C7 C8 C9 109.0(9) . . ?
C7 C8 H8A 109.9 . . ?
C9 C8 H8A 109.9 . . ?
C7 C8 H8B 109.9 . . ?
C9 C8 H8B 109.9 . . ?
H8A C8 H8B 108.3 . . ?
C10 C9 C8 111.9(9) . . ?
C10 C9 H9A 109.2 . . ?
C8 C9 H9A 109.2 . . ?
C10 C9 H9B 109.2 . . ?
C8 C9 H9B 109.2 . . ?
H9A C9 H9B 107.9 . . ?
C11 C10 C9 114.2(9) . . ?
C11 C10 H10A 108.7 . . ?
C9 C10 H10A 108.7 . . ?
C11 C10 H10B 108.7 . . ?
C9 C10 H10B 108.7 . . ?
H10A C10 H10B 107.6 . . ?
C10 C11 C12 113.7(10) . . ?
C10 C11 H11A 108.8 . . ?
C12 C11 H11A 108.8 . . ?
C10 C11 H11B 108.8 . . ?
C12 C11 H11B 108.8 . . ?
H11A C11 H11B 107.7 . . ?
C11 C12 H12A 109.5 . . ?
C11 C12 H12B 109.5 . . ?
H12A C12 H12B 109.5 . . ?
C11 C12 H12C 109.5 . . ?
H12A C12 H12C 109.5 . . ?
H12B C12 H12C 109.5 . . ?
C14 C13 N1 115.8(9) . . ?
C14 C13 H13A 108.3 . . ?
N1 C13 H13A 108.3 . . ?
C14 C13 H13B 108.3 . . ?
N1 C13 H13B 108.3 . . ?
H13A C13 H13B 107.4 . . ?
C13 C14 C15 109.7(10) . . ?
C13 C14 H14A 109.7 . . ?
C15 C14 H14A 109.7 . . ?
C13 C14 H14B 109.7 . . ?
C15 C14 H14B 109.7 . . ?
H14A C14 H14B 108.2 . . ?
C14 C15 C16 108.4(11) . . ?
C14 C15 H15A 110.0 . . ?
C16 C15 H15A 110.0 . . ?
C14 C15 H15B 110.0 . . ?
C16 C15 H15B 110.0 . . ?
H15A C15 H15B 108.4 . . ?
C17 C16 C15 116.0(15) . . ?
C17 C16 H16A 108.3 . . ?
C15 C16 H16A 108.3 . . ?
C17 C16 H16B 108.3 . . ?
C15 C16 H16B 108.3 . . ?
H16A C16 H16B 107.4 . . ?
C16 C17 C18 110.0(17) . . ?
C16 C17 H17A 109.7 . . ?
C18 C17 H17A 109.7 . . ?
C16 C17 H17B 109.7 . . ?
C18 C17 H17B 109.7 . . ?
H17A C17 H17B 108.2 . . ?
C17 C18 H18A 109.5 . . ?
C17 C18 H18B 109.5 . . ?
H18A C18 H18B 109.5 . . ?
C17 C18 H18C 109.5 . . ?
H18A C18 H18C 109.5 . . ?
H18B C18 H18C 109.5 . . ?
N1 C19 C20 115.6(9) . . ?
N1 C19 H19A 108.4 . . ?
C20 C19 H19A 108.4 . . ?
N1 C19 H19B 108.4 . . ?
C20 C19 H19B 108.4 . . ?
H19A C19 H19B 107.4 . . ?
C21 C20 C19 108.7(9) . . ?
C21 C20 H20A 109.9 . . ?
C19 C20 H20A 109.9 . . ?
C21 C20 H20B 109.9 . . ?
C19 C20 H20B 109.9 . . ?
H20A C20 H20B 108.3 . . ?
C20 C21 C22 112.8(9) . . ?
C20 C21 H21A 109.0 . . ?
C22 C21 H21A 109.0 . . ?
C20 C21 H21B 109.0 . . ?
C22 C21 H21B 109.0 . . ?
H21A C21 H21B 107.8 . . ?
C21 C22 C23 113.6(10) . . ?
C21 C22 H22A 108.8 . . ?
C23 C22 H22A 108.8 . . ?
C21 C22 H22B 108.8 . . ?
C23 C22 H22B 108.8 . . ?
H22A C22 H22B 107.7 . . ?
C24 C23 C22 116.1(13) . . ?
C24 C23 H23A 108.3 . . ?
C22 C23 H23A 108.3 . . ?
C24 C23 H23B 108.3 . . ?
C22 C23 H23B 108.3 . . ?
H23A C23 H23B 107.4 . . ?
C23 C24 H24A 109.5 . . ?
C23 C24 H24B 109.5 . . ?
H24A C24 H24B 109.5 . . ?
C23 C24 H24C 109.5 . . ?
H24A C24 H24C 109.5 . . ?
H24B C24 H24C 109.5 . . ?
C37 N2 C43 108.8(7) . . ?
C37 N2 C31 111.6(8) . . ?
C43 N2 C31 108.9(7) . . ?
C37 N2 C25 108.4(7) . . ?
C43 N2 C25 111.2(8) . . ?
C31 N2 C25 107.9(7) . . ?
C26 C25 N2 115.1(8) . . ?
C26 C25 H25A 108.5 . . ?
N2 C25 H25A 108.5 . . ?
C26 C25 H25B 108.5 . . ?
N2 C25 H25B 108.5 . . ?
H25A C25 H25B 107.5 . . ?
C25 C26 C27 108.4(9) . . ?
C25 C26 H26A 110.0 . . ?
C27 C26 H26A 110.0 . . ?
C25 C26 H26B 110.0 . . ?
C27 C26 H26B 110.0 . . ?
H26A C26 H26B 108.4 . . ?
C28 C27 C26 115.6(10) . . ?
C28 C27 H27A 108.4 . . ?
C26 C27 H27A 108.4 . . ?
C28 C27 H27B 108.4 . . ?
C26 C27 H27B 108.4 . . ?
H27A C27 H27B 107.5 . . ?
C27 C28 C29B 124.5(14) . . ?
C27 C28 C29A 100.4(14) . . ?
C29B C28 C29A 34.9(12) . . ?
C27 C28 H28A 111.7 . . ?
C29B C28 H28A 115.2 . . ?
C29A C28 H28A 111.7 . . ?
C27 C28 H28B 111.7 . . ?
C29B C28 H28B 78.6 . . ?
C29A C28 H28B 111.7 . . ?
H28A C28 H28B 109.5 . . ?
C27 C28 H28C 106.2 . . ?
C29B C28 H28C 106.2 . . ?
C29A C28 H28C 92.7 . . ?
H28A C28 H28C 22.0 . . ?
H28B C28 H28C 129.3 . . ?
C27 C28 H28D 106.2 . . ?
C29B C28 H28D 106.2 . . ?
C29A C28 H28D 141.0 . . ?
H28A C28 H28D 84.4 . . ?
H28B C28 H28D 31.3 . . ?
H28C C28 H28D 106.4 . . ?
C30A C29A C28 110(2) . . ?
C30A C29A H29A 109.7 . . ?
C28 C29A H29A 109.7 . . ?
C30A C29A H29B 109.7 . . ?
C28 C29A H29B 109.7 . . ?
H29A C29A H29B 108.2 . . ?
C29A C30A H30A 109.5 . . ?
C29A C30A H30B 109.5 . . ?
H30A C30A H30B 109.5 . . ?
C29A C30A H30C 109.5 . . ?
H30A C30A H30C 109.5 . . ?
H30B C30A H30C 109.5 . . ?
C28 C29B C30B 104(2) . . ?
C28 C29B H29C 110.9 . . ?
C30B C29B H29C 110.9 . . ?
C28 C29B H29D 110.9 . . ?
C30B C29B H29D 110.9 . . ?
H29C C29B H29D 109.0 . . ?
C29B C30B H30D 109.5 . . ?
C29B C30B H30E 109.5 . . ?
H30D C30B H30E 109.5 . . ?
C29B C30B H30F 109.5 . . ?
H30D C30B H30F 109.5 . . ?
H30E C30B H30F 109.5 . . ?
N2 C31 C32 116.5(8) . . ?
N2 C31 H31A 108.2 . . ?
C32 C31 H31A 108.2 . . ?
N2 C31 H31B 108.2 . . ?
C32 C31 H31B 108.2 . . ?
H31A C31 H31B 107.3 . . ?
C33 C32 C31 108.3(8) . . ?
C33 C32 H32A 110.0 . . ?
C31 C32 H32A 110.0 . . ?
C33 C32 H32B 110.0 . . ?
C31 C32 H32B 110.0 . . ?
H32A C32 H32B 108.4 . . ?
C34 C33 C32 113.1(8) . . ?
C34 C33 H33A 109.0 . . ?
C32 C33 H33A 109.0 . . ?
C34 C33 H33B 109.0 . . ?
C32 C33 H33B 109.0 . . ?
H33A C33 H33B 107.8 . . ?
C33 C34 C35 111.5(9) . . ?
C33 C34 H34A 109.3 . . ?
C35 C34 H34A 109.3 . . ?
C33 C34 H34B 109.3 . . ?
C35 C34 H34B 109.3 . . ?
H34A C34 H34B 108.0 . . ?
C36 C35 C34 113.6(10) . . ?
C36 C35 H35A 108.8 . . ?
C34 C35 H35A 108.8 . . ?
C36 C35 H35B 108.8 . . ?
C34 C35 H35B 108.8 . . ?
H35A C35 H35B 107.7 . . ?
C35 C36 H36A 109.5 . . ?
C35 C36 H36B 109.5 . . ?
H36A C36 H36B 109.5 . . ?
C35 C36 H36C 109.5 . . ?
H36A C36 H36C 109.5 . . ?
H36B C36 H36C 109.5 . . ?
N2 C37 C38 116.5(8) . . ?
N2 C37 H37A 108.2 . . ?
C38 C37 H37A 108.2 . . ?
N2 C37 H37B 108.2 . . ?
C38 C37 H37B 108.2 . . ?
H37A C37 H37B 107.3 . . ?
C37 C38 C39 108.6(8) . . ?
C37 C38 H38A 110.0 . . ?
C39 C38 H38A 110.0 . . ?
C37 C38 H38B 110.0 . . ?
C39 C38 H38B 110.0 . . ?
H38A C38 H38B 108.4 . . ?
C40 C39 C38 113.8(9) . . ?
C40 C39 H39A 108.8 . . ?
C38 C39 H39A 108.8 . . ?
C40 C39 H39B 108.8 . . ?
C38 C39 H39B 108.8 . . ?
H39A C39 H39B 107.7 . . ?
C41 C40 C39 113.4(9) . . ?
C41 C40 H40A 108.9 . . ?
C39 C40 H40A 108.9 . . ?
C41 C40 H40B 108.9 . . ?
C39 C40 H40B 108.9 . . ?
H40A C40 H40B 107.7 . . ?
C40 C41 C42 112.9(10) . . ?
C40 C41 H41A 109.0 . . ?
C42 C41 H41A 109.0 . . ?
C40 C41 H41B 109.0 . . ?
C42 C41 H41B 109.0 . . ?
H41A C41 H41B 107.8 . . ?
C41 C42 H42A 109.5 . . ?
C41 C42 H42B 109.5 . . ?
H42A C42 H42B 109.5 . . ?
C41 C42 H42C 109.5 . . ?
H42A C42 H42C 109.5 . . ?
H42B C42 H42C 109.5 . . ?
N2 C43 C44 115.4(8) . . ?
N2 C43 H43A 108.4 . . ?
C44 C43 H43A 108.4 . . ?
N2 C43 H43B 108.4 . . ?
C44 C43 H43B 108.4 . . ?
H43A C43 H43B 107.5 . . ?
C45 C44 C43 111.1(9) . . ?
C45 C44 H44A 109.4 . . ?
C43 C44 H44A 109.4 . . ?
C45 C44 H44B 109.4 . . ?
C43 C44 H44B 109.4 . . ?
H44A C44 H44B 108.0 . . ?
C44 C45 C46 111.2(12) . . ?
C44 C45 H45A 109.4 . . ?
C46 C45 H45A 109.4 . . ?
C44 C45 H45B 109.4 . . ?
C46 C45 H45B 109.4 . . ?
H45A C45 H45B 108.0 . . ?
C47 C46 C45 115.1(17) . . ?
C47 C46 H46A 108.5 . . ?
C45 C46 H46A 108.5 . . ?
C47 C46 H46B 108.5 . . ?
C45 C46 H46B 108.5 . . ?
H46A C46 H46B 107.5 . . ?
C46 C47 C48 109.7(18) . . ?
C46 C47 H47A 109.7 . . ?
C48 C47 H47A 109.7 . . ?
C46 C47 H47B 109.7 . . ?
C48 C47 H47B 109.7 . . ?
H47A C47 H47B 108.2 . . ?
C47 C48 H48A 109.5 . . ?
C47 C48 H48B 109.5 . . ?
H48A C48 H48B 109.5 . . ?
C47 C48 H48C 109.5 . . ?
H48A C48 H48C 109.5 . . ?
H48B C48 H48C 109.5 . . ?
C49 O1 C52 111.0(8) . . ?
C50 O2 C51 109.4(8) . . ?
O1 C49 C50 110.8(10) . . ?
O1 C49 H49A 109.5 . . ?
C50 C49 H49A 109.5 . . ?
O1 C49 H49B 109.5 . . ?
C50 C49 H49B 109.5 . . ?
H49A C49 H49B 108.1 . . ?
O2 C50 C49 110.4(10) . . ?
O2 C50 H50A 109.6 . . ?
C49 C50 H50A 109.6 . . ?
O2 C50 H50B 109.6 . . ?
C49 C50 H50B 109.6 . . ?
H50A C50 H50B 108.1 . . ?
O2 C51 C52 110.9(10) . . ?
O2 C51 H51A 109.5 . . ?
C52 C51 H51A 109.5 . . ?
O2 C51 H51B 109.5 . . ?
C52 C51 H51B 109.5 . . ?
H51A C51 H51B 108.0 . . ?
O1 C52 C51 111.1(9) . . ?
O1 C52 H52A 109.4 . . ?
C51 C52 H52A 109.4 . . ?
O1 C52 H52B 109.4 . . ?
C51 C52 H52B 109.4 . . ?
H52A C52 H52B 108.0 . . ?
C53 O3 C56 111.3(9) . . ?
C54 O4 C55 110.6(9) . . ?
O3 C53 C54 110.9(10) . . ?
O3 C53 H53A 109.5 . . ?
C54 C53 H53A 109.5 . . ?
O3 C53 H53B 109.5 . . ?
C54 C53 H53B 109.5 . . ?
H53A C53 H53B 108.0 . . ?
O4 C54 C53 111.6(10) . . ?
O4 C54 H54A 109.3 . . ?
C53 C54 H54A 109.3 . . ?
O4 C54 H54B 109.3 . . ?
C53 C54 H54B 109.3 . . ?
H54A C54 H54B 108.0 . . ?
O4 C55 C56 110.8(10) . . ?
O4 C55 H55A 109.5 . . ?
C56 C55 H55A 109.5 . . ?
O4 C55 H55B 109.5 . . ?
C56 C55 H55B 109.5 . . ?
H55A C55 H55B 108.1 . . ?
O3 C56 C55 110.0(11) . . ?
O3 C56 H56A 109.7 . . ?
C55 C56 H56A 109.7 . . ?
O3 C56 H56B 109.7 . . ?
C55 C56 H56B 109.7 . . ?
H56A C56 H56B 108.2 . . ?
C57 O5 C60 111.2(9) . . ?
C58 O6 C59 108.6(9) . . ?
O5 C57 C58 109.8(10) . . ?
O5 C57 H57A 109.7 . . ?
C58 C57 H57A 109.7 . . ?
O5 C57 H57B 109.7 . . ?
C58 C57 H57B 109.7 . . ?
H57A C57 H57B 108.2 . . ?
O6 C58 C57 113.0(10) . . ?
O6 C58 H58A 109.0 . . ?
C57 C58 H58A 109.0 . . ?
O6 C58 H58B 109.0 . . ?
C57 C58 H58B 109.0 . . ?
H58A C58 H58B 107.8 . . ?
O6 C59 C60 111.4(11) . . ?
O6 C59 H59A 109.3 . . ?
C60 C59 H59A 109.3 . . ?
O6 C59 H59B 109.3 . . ?
C60 C59 H59B 109.3 . . ?
H59A C59 H59B 108.0 . . ?
O5 C60 C59 111.4(10) . . ?
O5 C60 H60A 109.3 . . ?
C59 C60 H60A 109.3 . . ?
O5 C60 H60B 109.3 . . ?
C59 C60 H60B 109.3 . . ?
H60A C60 H60B 108.0 . . ?
C64 O7 C61 110.1(9) . . ?
C62 O8 C63 110.5(9) . . ?
O7 C61 C62 110.9(10) . . ?
O7 C61 H61A 109.5 . . ?
C62 C61 H61A 109.5 . . ?
O7 C61 H61B 109.5 . . ?
C62 C61 H61B 109.5 . . ?
H61A C61 H61B 108.1 . . ?
O8 C62 C61 110.1(10) . . ?
O8 C62 H62A 109.6 . . ?
C61 C62 H62A 109.6 . . ?
O8 C62 H62B 109.6 . . ?
C61 C62 H62B 109.6 . . ?
H62A C62 H62B 108.1 . . ?
O8 C63 C64 110.0(10) . . ?
O8 C63 H63A 109.7 . . ?
C64 C63 H63A 109.7 . . ?
O8 C63 H63B 109.7 . . ?
C64 C63 H63B 109.7 . . ?
H63A C63 H63B 108.2 . . ?
O7 C64 C63 111.8(10) . . ?
O7 C64 H64A 109.3 . . ?
C63 C64 H64A 109.3 . . ?
O7 C64 H64B 109.3 . . ?
C63 C64 H64B 109.3 . . ?
H64A C64 H64B 107.9 . . ?

loop_
_geom_bond_atom_site_label_1
_geom_bond_atom_site_label_2
_geom_bond_distance
_geom_bond_site_symmetry_2
_geom_bond_publ_flag
V2A_A OG1_A 1.613(7) . ?
V2A_A OD1_A 1.789(7) . ?
V2A_A OC3_A 1.840(7) 5 ?
V2A_A OC1_A 1.958(7) . ?
V2A_A OE1_A 2.092(7) . ?
V2A_A OA1_A 2.350(7) . ?
V2A_A V3B_A 3.074(2) 5 ?
V2A_A V1A_A 3.076(2) . ?
V2A_A V2B_A 3.098(2) . ?
V1A_A OE1_A 1.674(7) . ?
V1A_A OE2_A 1.691(7) 5 ?
V1A_A OB2_A 1.890(7) 5 ?
V1A_A OA1_A 2.030(7) . ?
V1A_A OB1_A 2.059(7) . ?
V1A_A OA1_A 2.153(7) 5 ?
V1A_A V3A_A 3.087(2) 5 ?
V1A_A V3B_A 3.116(2) 5 ?
V2B_A OG2_A 1.592(7) . ?
V2B_A OC4_A 1.830(8) 5 ?
V2B_A OD1_A 1.862(7) . ?
V2B_A OC2_A 1.981(8) . ?
V2B_A OE2_A 2.028(7) . ?
V2B_A OA1_A 2.399(7) . ?
V2B_A V3B_A 3.112(2) 5 ?
V3B_A OF2_A 1.599(7) . ?
V3B_A OC3_A 1.803(7) . ?
V3B_A OC4_A 1.818(7) . ?
V3B_A OB2_A 1.998(7) . ?
V3B_A OB1_A 2.077(7) . ?
V3B_A OA1_A 2.338(7) 5 ?
V3B_A V2A_A 3.074(2) 5 ?
V3B_A V2B_A 3.112(2) 5 ?
V3B_A V1A_A 3.116(2) 5 ?
V3A_A OF1_A 1.601(7) . ?
V3A_A OC2_A 1.722(7) . ?
V3A_A OB2_A 1.947(7) . ?
V3A_A OC1_A 1.954(7) . ?
V3A_A OB1_A 2.134(6) . ?
V3A_A OA1_A 2.253(7) . ?
V3A_A V1A_A 3.087(2) 5 ?
OE2_A V1A_A 1.691(7) 5 ?
OC3_A V2A_A 1.840(7) 5 ?
OB2_A V1A_A 1.890(7) 5 ?
OC4_A V2B_A 1.830(8) 5 ?
OA1_A V1A_A 2.153(7) 5 ?
OA1_A V3B_A 2.338(7) 5 ?
V2B_B OG2_B 1.609(7) . ?
V2B_B OC4_B 1.800(7) 7 ?
V2B_B OD1_B 1.874(7) . ?
V2B_B OC2_B 1.984(7) . ?
V2B_B OE2_B 2.007(7) . ?
V2B_B OA1_B 2.390(6) . ?
V2B_B V2A_B 3.093(2) . ?
V2B_B V3B_B 3.093(2) 7 ?
V1A_B OE1_B 1.656(7) . ?
V1A_B OE2_B 1.690(7) 7 ?
V1A_B OB2_B 1.894(7) 7 ?
V1A_B OA1_B 2.027(6) . ?
V1A_B OB1_B 2.055(6) . ?
V1A_B OA1_B 2.177(7) 7 ?
V1A_B V2A_B 3.078(2) . ?
V1A_B V3A_B 3.094(2) 7 ?
V1A_B V3B_B 3.107(2) 7 ?
V2A_B OG1_B 1.609(7) . ?
V2A_B OD1_B 1.780(7) . ?
V2A_B OC3_B 1.862(7) 7 ?
V2A_B OC1_B 1.971(7) . ?
V2A_B OE1_B 2.104(7) . ?
V2A_B OA1_B 2.340(6) . ?
V2A_B V3B_B 3.077(2) 7 ?
V3A_B OF1_B 1.601(7) . ?
V3A_B OC2_B 1.722(7) . ?
V3A_B OC1_B 1.937(7) . ?
V3A_B OB2_B 1.960(7) . ?
V3A_B OB1_B 2.128(7) . ?
V3A_B OA1_B 2.245(6) . ?
V3A_B V1A_B 3.094(2) 7 ?
V3B_B OF2_B 1.600(7) . ?
V3B_B OC3_B 1.772(7) . ?
V3B_B OC4_B 1.848(7) . ?
V3B_B OB2_B 1.984(7) . ?
V3B_B OB1_B 2.088(7) . ?
V3B_B OA1_B 2.351(6) 7 ?
V3B_B V2A_B 3.077(2) 7 ?
V3B_B V2B_B 3.093(2) 7 ?
V3B_B V1A_B 3.107(2) 7 ?
OE2_B V1A_B 1.690(7) 7 ?
OC4_B V2B_B 1.800(7) 7 ?
OB2_B V1A_B 1.894(7) 7 ?
OC3_B V2A_B 1.862(7) 7 ?
OA1_B V1A_B 2.177(7) 7 ?
OA1_B V3B_B 2.351(6) 7 ?
N1 C13 1.522(13) . ?
N1 C1 1.528(13) . ?
N1 C19 1.529(13) . ?
N1 C7 1.538(12) . ?
C1 C2 1.532(14) . ?
C1 H1A 0.9900 . ?
C1 H1B 0.9900 . ?
C2 C3 1.528(15) . ?
C2 H2A 0.9900 . ?
C2 H2B 0.9900 . ?
C3 C4 1.532(15) . ?
C3 H3A 0.9900 . ?
C3 H3B 0.9900 . ?
C4 C5 1.513(16) . ?
C4 H4A 0.9900 . ?
C4 H4B 0.9900 . ?
C5 C6 1.543(17) . ?
C5 H5A 0.9900 . ?
C5 H5B 0.9900 . ?
C6 H6A 0.9800 . ?
C6 H6B 0.9800 . ?
C6 H6C 0.9800 . ?
C7 C8 1.534(14) . ?
C7 H7A 0.9900 . ?
C7 H7B 0.9900 . ?
C8 C9 1.539(14) . ?
C8 H8A 0.9900 . ?
C8 H8B 0.9900 . ?
C9 C10 1.539(15) . ?
C9 H9A 0.9900 . ?
C9 H9B 0.9900 . ?
C10 C11 1.500(16) . ?
C10 H10A 0.9900 . ?
C10 H10B 0.9900 . ?
C11 C12 1.532(16) . ?
C11 H11A 0.9900 . ?
C11 H11B 0.9900 . ?
C12 H12A 0.9800 . ?
C12 H12B 0.9800 . ?
C12 H12C 0.9800 . ?
C13 C14 1.513(15) . ?
C13 H13A 0.9900 . ?
C13 H13B 0.9900 . ?
C14 C15 1.548(17) . ?
C14 H14A 0.9900 . ?
C14 H14B 0.9900 . ?
C15 C16 1.558(18) . ?
C15 H15A 0.9900 . ?
C15 H15B 0.9900 . ?
C16 C17 1.46(2) . ?
C16 H16A 0.9900 . ?
C16 H16B 0.9900 . ?
C17 C18 1.57(2) . ?
C17 H17A 0.9900 . ?
C17 H17B 0.9900 . ?
C18 H18A 0.9800 . ?
C18 H18B 0.9800 . ?
C18 H18C 0.9800 . ?
C19 C20 1.544(14) . ?
C19 H19A 0.9900 . ?
C19 H19B 0.9900 . ?
C20 C21 1.520(15) . ?
C20 H20A 0.9900 . ?
C20 H20B 0.9900 . ?
C21 C22 1.534(16) . ?
C21 H21A 0.9900 . ?
C21 H21B 0.9900 . ?
C22 C23 1.536(17) . ?
C22 H22A 0.9900 . ?
C22 H22B 0.9900 . ?
C23 C24 1.48(2) . ?
C23 H23A 0.9900 . ?
C23 H23B 0.9900 . ?
C24 H24A 0.9800 . ?
C24 H24B 0.9800 . ?
C24 H24C 0.9800 . ?
N2 C37 1.507(12) . ?
N2 C43 1.520(12) . ?
N2 C31 1.525(12) . ?
N2 C25 1.527(12) . ?
C25 C26 1.525(14) . ?
C25 H25A 0.9900 . ?
C25 H25B 0.9900 . ?
C26 C27 1.534(14) . ?
C26 H26A 0.9900 . ?
C26 H26B 0.9900 . ?
C27 C28 1.507(19) . ?
C27 H27A 0.9900 . ?
C27 H27B 0.9900 . ?
C28 C29B 1.53(3) . ?
C28 C29A 1.62(3) . ?
C28 H28A 0.9900 . ?
C28 H28B 0.9900 . ?
C28 H28C 0.9900 . ?
C28 H28D 0.9900 . ?
C29A C30A 1.48(3) . ?
C29A H29A 0.9900 . ?
C29A H29B 0.9900 . ?
C30A H30A 0.9800 . ?
C30A H30B 0.9800 . ?
C30A H30C 0.9800 . ?
C29B C30B 1.56(4) . ?
C29B H29C 0.9900 . ?
C29B H29D 0.9900 . ?
C30B H30D 0.9800 . ?
C30B H30E 0.9800 . ?
C30B H30F 0.9800 . ?
C31 C32 1.530(14) . ?
C31 H31A 0.9900 . ?
C31 H31B 0.9900 . ?
C32 C33 1.529(14) . ?
C32 H32A 0.9900 . ?
C32 H32B 0.9900 . ?
C33 C34 1.523(14) . ?
C33 H33A 0.9900 . ?
C33 H33B 0.9900 . ?
C34 C35 1.527(15) . ?
C34 H34A 0.9900 . ?
C34 H34B 0.9900 . ?
C35 C36 1.521(16) . ?
C35 H35A 0.9900 . ?
C35 H35B 0.9900 . ?
C36 H36A 0.9800 . ?
C36 H36B 0.9800 . ?
C36 H36C 0.9800 . ?
C37 C38 1.525(14) . ?
C37 H37A 0.9900 . ?
C37 H37B 0.9900 . ?
C38 C39 1.531(14) . ?
C38 H38A 0.9900 . ?
C38 H38B 0.9900 . ?
C39 C40 1.525(14) . ?
C39 H39A 0.9900 . ?
C39 H39B 0.9900 . ?
C40 C41 1.508(15) . ?
C40 H40A 0.9900 . ?
C40 H40B 0.9900 . ?
C41 C42 1.537(15) . ?
C41 H41A 0.9900 . ?
C41 H41B 0.9900 . ?
C42 H42A 0.9800 . ?
C42 H42B 0.9800 . ?
C42 H42C 0.9800 . ?
C43 C44 1.522(14) . ?
C43 H43A 0.9900 . ?
C43 H43B 0.9900 . ?
C44 C45 1.520(15) . ?
C44 H44A 0.9900 . ?
C44 H44B 0.9900 . ?
C45 C46 1.60(2) . ?
C45 H45A 0.9900 . ?
C45 H45B 0.9900 . ?
C46 C47 1.43(2) . ?
C46 H46A 0.9900 . ?
C46 H46B 0.9900 . ?
C47 C48 1.53(2) . ?
C47 H47A 0.9900 . ?
C47 H47B 0.9900 . ?
C48 H48A 0.9800 . ?
C48 H48B 0.9800 . ?
C48 H48C 0.9800 . ?
O1 C49 1.430(13) . ?
O1 C52 1.436(12) . ?
O2 C50 1.433(15) . ?
O2 C51 1.436(15) . ?
C49 C50 1.511(17) . ?
C49 H49A 0.9900 . ?
C49 H49B 0.9900 . ?
C50 H50A 0.9900 . ?
C50 H50B 0.9900 . ?
C51 C52 1.493(16) . ?
C51 H51A 0.9900 . ?
C51 H51B 0.9900 . ?
C52 H52A 0.9900 . ?
C52 H52B 0.9900 . ?
O3 C53 1.423(14) . ?
O3 C56 1.432(14) . ?
O4 C54 1.417(16) . ?
O4 C55 1.418(16) . ?
C53 C54 1.505(16) . ?
C53 H53A 0.9900 . ?
C53 H53B 0.9900 . ?
C54 H54A 0.9900 . ?
C54 H54B 0.9900 . ?
C55 C56 1.492(18) . ?
C55 H55A 0.9900 . ?
C55 H55B 0.9900 . ?
C56 H56A 0.9900 . ?
C56 H56B 0.9900 . ?
O5 C57 1.427(12) . ?
O5 C60 1.437(14) . ?
O6 C58 1.413(14) . ?
O6 C59 1.445(13) . ?
C57 C58 1.497(18) . ?
C57 H57A 0.9900 . ?
C57 H57B 0.9900 . ?
C58 H58A 0.9900 . ?
C58 H58B 0.9900 . ?
C59 C60 1.47(2) . ?
C59 H59A 0.9900 . ?
C59 H59B 0.9900 . ?
C60 H60A 0.9900 . ?
C60 H60B 0.9900 . ?
O7 C64 1.406(14) . ?
O7 C61 1.448(13) . ?
O8 C62 1.419(14) . ?
O8 C63 1.431(14) . ?
C61 C62 1.513(17) . ?
C61 H61A 0.9900 . ?
C61 H61B 0.9900 . ?
C62 H62A 0.9900 . ?
C62 H62B 0.9900 . ?
C63 C64 1.514(18) . ?
C63 H63A 0.9900 . ?
C63 H63B 0.9900 . ?
C64 H64A 0.9900 . ?
C64 H64B 0.9900 . ?
